data_7115682
loop_
_publ_author_name
'C. Zhang'
'X. Lin'
'Z. Zhang'
'L.-S. Long'
'C. Wang'
'W. Lin'

_publ_section_title
;
 A hybrid polyoxometalate-organic molecular catalyst for visible light
 driven water oxidation
;
_journal_name_full Chem.Commun.
_journal_page_first 11591
_journal_paper_doi 10.1039/C4cc03487B
_journal_volume 50
_journal_year 2014
_chemical_formula_moiety 'C20 H16 Co2 Mo12 N4 O40 P, C15 H9 Co1.5 Mo12 N3 O40 P, 3(C30 H24 Co N6), 4.5(O), C5 N'
_chemical_formula_sum 'C130 H97 Co6.5 Mo24 N26 O88 P2'
_chemical_formula_weight 6178.88
_chemical_name_systematic
;
 ? 
;
_space_group_crystal_system monoclinic
_space_group_IT_number 14
_space_group_name_Hall '-P 2ybc'
_space_group_name_H-M_alt 'P 1 21/c 1'
_symmetry_space_group_name_Hall '-P 2ybc'
_symmetry_space_group_name_H-M 'P 1 21/c 1'
_atom_sites_solution_hydrogens geom
_atom_sites_solution_primary direct
_atom_sites_solution_secondary difmap
_audit_creation_date 2014-05-08
_audit_creation_method
;
Olex2 1.2
(compiled 2014.03.20 svn.r2914 for OlexSys, GUI svn.r4816)
;
_cell_angle_alpha 90.00
_cell_angle_beta 108.178(2)
_cell_angle_gamma 90.00
_cell_formula_units_Z 4
_cell_length_a 29.607(4)
_cell_length_b 26.660(3)
_cell_length_c 24.133(3)
_cell_measurement_reflns_used 7361
_cell_measurement_temperature 173(2)
_cell_measurement_theta_max 27.73
_cell_measurement_theta_min 2.25
_cell_volume 18098(4)
_computing_molecular_graphics 'Olex2 (Dolomanov et al., 2009)'
_computing_publication_material 'Olex2 (Dolomanov et al., 2009)'
_computing_structure_refinement 'ShelXH-1997 (Sheldrick, 2008)'
_computing_structure_solution 'ShelXS-1997 (Sheldrick, 2008)'
_diffrn_ambient_temperature 173(2)
_diffrn_measured_fraction_theta_full 0.998
_diffrn_measured_fraction_theta_max 0.998
_diffrn_measurement_device_type 'image plate detector'
_diffrn_measurement_method 'phi and omega scans'
_diffrn_radiation_monochromator graphite
_diffrn_radiation_type MoK\a
_diffrn_radiation_wavelength 0.71073
_diffrn_reflns_av_R_equivalents 0.0654
_diffrn_reflns_av_unetI/netI 0.0896
_diffrn_reflns_limit_h_max 35
_diffrn_reflns_limit_h_min -21
_diffrn_reflns_limit_k_max 31
_diffrn_reflns_limit_k_min -31
_diffrn_reflns_limit_l_max 28
_diffrn_reflns_limit_l_min -28
_diffrn_reflns_number 91307
_diffrn_reflns_theta_full 25.00
_diffrn_reflns_theta_max 25.00
_diffrn_reflns_theta_min 0.72
_diffrn_source 'fine-focus sealed tube'
_exptl_absorpt_coefficient_mu 2.294
_exptl_absorpt_correction_type none
_exptl_absorpt_process_details none
_exptl_crystal_colour black
_exptl_crystal_density_diffrn 2.268
_exptl_crystal_density_method 'not measured'
_exptl_crystal_description block
_exptl_crystal_F_000 11906
_exptl_crystal_size_max 0.3
_exptl_crystal_size_mid 0.3
_exptl_crystal_size_min 0.2
_refine_diff_density_max 1.891
_refine_diff_density_min -1.323
_refine_diff_density_rms 0.213
_refine_ls_extinction_method none
_refine_ls_goodness_of_fit_ref 1.033
_refine_ls_hydrogen_treatment mixed
_refine_ls_matrix_type full
_refine_ls_number_parameters 2497
_refine_ls_number_reflns 31824
_refine_ls_number_restraints 52
_refine_ls_restrained_S_all 1.033
_refine_ls_R_factor_all 0.1007
_refine_ls_R_factor_gt 0.0690
_refine_ls_shift/su_max 0.020
_refine_ls_shift/su_mean 0.000
_refine_ls_structure_factor_coef Fsqd
_refine_ls_weighting_details 'calc w=1/[\s^2^(Fo^2^)+(0.0895P)^2^+94.4085P] where P=(Fo^2^+2Fc^2^)/3'
_refine_ls_weighting_scheme calc
_refine_ls_wR_factor_gt 0.1732
_refine_ls_wR_factor_ref 0.1866
_reflns_number_gt 22521
_reflns_number_total 31824
_reflns_threshold_expression >2sigma(I)
_cod_data_source_file c4cc03487b2.cif
_cod_data_source_block 1
_cod_original_cell_volume 18097(4)
_cod_original_formula_sum 'C130 H97 Co6.50 Mo24 N26 O88 P2'
_cod_database_code 7115682
_olex2_refinement_description
;
1. Shared sites
{C34A, N7A}
{C34, N7}
2. Others
 Fixed Sof: Co4(0.5) O1W(0.5) O2W(0.5) O3W(0.5) O5W(0.5) O6W(0.5) O7W(0.5)
 O8W(0.5) N7A(0.5) N7(0.5) C34(0.5) C34A(0.5)
 Fixed Uiso: H1(0.062) H2(0.078) H3(0.077) H4(0.062) H7(0.072) H8(0.078)
 H9(0.078) H10(0.061) H11(0.081) H12(0.089) H13(0.09) H14(0.088) H17(0.101)
 H18(0.139) H19(0.123) H20(0.082) H21(0.053) H22(0.065) H23(0.067) H24(0.062)
 H27(0.058) H28(0.075) H29(0.062) H30(0.055) H32(0.098) H36(0.05) H37(0.046)
 H38(0.045) H39(0.039) H42(0.044) H43(0.053) H44(0.045) H45(0.041) H46(0.041)
 H47(0.056) H48(0.067) H49(0.057) H52(0.053) H53(0.071) H54(0.063) H55(0.049)
 H56(0.076) H57(0.082) H58(0.082) H59(0.063) H62(0.053) H63(0.057) H64(0.064)
 H65(0.057) H66(0.044) H67(0.05) H68(0.06) H69(0.057) H72(0.06) H73(0.062)
 H74(0.048) H75(0.037) H76(0.045) H77(0.058) H78(0.059) H79(0.048) H82(0.06)
 H83(0.068) H84(0.067) H85(0.052) H86(0.046) H87(0.068) H88(0.084) H89(0.076)
 H92(0.05) H93(0.044) H94(0.045) H95(0.039) H96(0.091) H97(0.093) H98(0.1)
 H99(0.091) H102(0.213) H103(0.262) H104(0.181) H105(0.154) H106(0.245)
 H107(0.233) H108(0.249) H110(0.243) H112(0.171) H113(0.209) H114(0.201)
 H115(0.157) H116(0.091) H117(0.098) H118(0.104) H119(0.091) H122(0.087)
 H123(0.108) H124(0.104) H125(0.098)
 Fixed X: H1(-0.288) H2(-0.2465) H3(-0.2311) H4(-0.2507) H7(-0.2697) H9(-
 0.3306) H10(-0.3426) H11(-0.5445) H12(-0.6098) H13(-0.6004) H14(-0.5285) H17(-
 0.4621) H18(-0.3876) H19(-0.3286) H20(-0.3494) H21(-0.7658) H22(-0.738) H23(-
 0.7146) H24(-0.7224) H27(-0.7336) H28(-0.7447) H29(-0.7721) H30(-0.7949) H32(-
 0.8672) H36(-0.073) H37(-0.0146) H38(0.0538) H39(0.0615) H42(0.0618)
 H43(0.0603) H44(0.001) H45(-0.0592) H46(-0.0006) H47(0.0397) H48(0.015) H49(-
 0.0498) H52(-0.1151) H53(-0.1781) H54(-0.2035) H55(-0.1674) H56(-0.101) H57(-
 0.1513) H58(-0.2152) H59(-0.2264) H62(-0.2389) H63(-0.2407) H64(-0.1747) H65(-
 0.1129) H66(-0.0682) H67(-0.0781) H68(-0.1541) H69(-0.2193) H72(-0.2759) H73(-
 0.3323) H74(-0.3067) H75(-0.2277) H76(-0.1252) H77(-0.1219) H78(-0.127) H79(-
 0.1307) H82(-0.146) H83(-0.1593) H84(-0.1523) H85(-0.1378) H86(-0.187) H87(-
 0.1717) H88(-0.0947) H89(-0.0334) H92(0.0206) H93(0.0739) H94(0.0462) H95(-
 0.0324) H96(-0.5265) H97(-0.4464) H98(-0.4196) H99(-0.4722) H102(-0.5254)
 H103(-0.5864) H104(-0.6638) H105(-0.6777) H106(-0.608) H107(-0.6159) H108(-
 0.6235) H110(-0.6166) H112(-0.6116) H113(-0.614) H114(-0.6166) H115(-0.6233)
 H116(-0.5584) H117(-0.5704) H118(-0.6491) H119(-0.7107) H122(-0.7631) H123(-
 0.8181) H124(-0.7885) H125(-0.7103)
 Fixed Y: H1(0.8927) H2(0.9647) H3(1.0253) H4(1.0076) H7(0.9867) H9(0.8793)
 H10(0.8331) H11(0.5803) H12(0.5425) H13(0.462) H14(0.4185) H17(0.3852)
 H18(0.3545) H19(0.4057) H20(0.4848) H21(0.8599) H22(0.9188) H23(0.9955)
 H24(1.015) H27(1.027) H28(1.0354) H29(0.9662) H30(0.8959) H32(0.4179)
 H36(0.6997) H37(0.7593) H38(0.7426) H39(0.6661) H42(0.5938) H43(0.5153)
 H44(0.459) H45(0.4891) H46(0.6114) H47(0.5771) H48(0.5006) H49(0.4606)
 H52(0.4316) H53(0.4007) H54(0.445) H55(0.5182) H56(0.5893) H57(0.6253)
 H58(0.6717) H59(0.6803) H62(0.674) H63(0.6811) H64(0.6517) H65(0.6151)
 H66(0.6803) H67(0.7198) H68(0.7339) H69(0.7078) H72(0.6715) H73(0.6347)
 H74(0.5943) H75(0.5926) H76(0.6084) H77(0.5414) H78(0.4612) H79(0.4475)
 H82(0.4398) H83(0.4382) H84(0.5118) H85(0.5855) H86(0.7025) H87(0.7503)
 H88(0.7634) H89(0.7283) H92(0.7001) H93(0.6537) H94(0.5936) H95(0.5785)
 H96(0.8483) H97(0.8296) H98(0.7773) H99(0.7379) H102(0.7208) H103(0.6981)
 H104(0.7236) H105(0.7616) H106(0.8565) H107(0.9416) H108(1.0121) H110(1.0037)
 H112(0.9854) H113(0.9632) H114(0.8828) H115(0.8203) H116(0.7347) H117(0.6663)
 H118(0.6432) H119(0.6922) H122(0.7471) H123(0.7998) H124(0.8594) H125(0.8648)
 Fixed Z: H1(-0.0625) H2(-0.0212) H3(-0.0831) H4(-0.1811) H7(-0.2728) H9(-
 0.392) H10(-0.317) H11(-0.1185) H12(-0.0999) H13(-0.0627) H14(-0.0456) H17(-
 0.0382) H18(-0.0246) H19(-0.0409) H20(-0.075) H21(-0.225) H22(-0.1508) H23(-
 0.1742) H24(-0.2704) H27(-0.3639) H28(-0.4606) H29(-0.521) H30(-0.4826) H32(-
 0.4812) H36(0.181) H37(0.2066) H38(0.2833) H39(0.3287) H42(0.3727) H43(0.4089)
 H44(0.3591) H45(0.28) H46(0.1567) H47(0.1003) H48(0.0572) H49(0.0721)
 H52(0.0862) H53(0.1126) H54(0.1805) H55(0.2158) H56(0.3289) H57(0.3736)
 H58(0.317) H59(0.2183) H62(0.1241) H63(0.0279) H64(0.0035) H65(0.0737) H66(-
 0.3123) H67(-0.3984) H68(-0.4609) H69(-0.4321) H72(-0.4061) H73(-0.3704) H74(-
 0.2824) H75(-0.2312) H76(-0.1126) H77(-0.0498) H78(-0.0855) H79(-0.1807) H82(-
 0.2755) H83(-0.373) H84(-0.4217) H85(-0.3705) H86(-0.1932) H87(-0.11) H88(-
 0.0545) H89(-0.0791) H92(-0.1165) H93(-0.1495) H94(-0.2173) H95(-0.2553) H96(-
 0.0487) H97(-0.0114) H98(0.0663) H99(0.1038) H102(0.1431) H103(0.1876)
 H104(0.1317) H105(0.0451) H106(0.1041) H107(0.1357) H108(0.078) H110(-0.0096)
 H112(-0.0997) H113(-0.1939) H114(-0.2173) H115(-0.1568) H116(-0.0639) H117(-
 0.1256) H118(-0.1785) H119(-0.1625) H122(-0.1571) H123(-0.1365) H124(-0.0607)
 H125(-0.0172)
;

loop_
_space_group_symop_id
_space_group_symop_operation_xyz
1 'x, y, z'
2 '-x, y+1/2, -z+1/2'
3 '-x, -y, -z'
4 'x, -y-1/2, z-1/2'

loop_
_atom_site_label
_atom_site_type_symbol
_atom_site_fract_x
_atom_site_fract_y
_atom_site_fract_z
_atom_site_U_iso_or_equiv
_atom_site_adp_type
_atom_site_occupancy
_atom_site_symmetry_multiplicity
_atom_site_calc_flag
_atom_site_refinement_flags
Mo1 Mo -0.27292(3) 0.76663(4) -0.08108(4) 0.0280(2) Uani 1 1 d .
Mo2 Mo -0.30563(3) 0.73072(4) -0.22783(4) 0.0305(2) Uani 1 1 d .
Mo3 Mo -0.42547(3) 0.79034(4) -0.25445(4) 0.0379(3) Uani 1 1 d .
Mo4 Mo -0.39330(4) 0.82670(4) -0.10774(5) 0.0388(3) Uani 1 1 d .
Mo5 Mo -0.26650(3) 0.64466(4) -0.11991(4) 0.0289(2) Uani 1 1 d .
Mo6 Mo -0.41508(4) 0.65765(4) -0.29207(4) 0.0397(3) Uani 1 1 d .
Mo7 Mo -0.49458(4) 0.75991(5) -0.17026(5) 0.0456(3) Uani 1 1 d .
Mo8 Mo -0.34940(3) 0.73210(4) 0.00730(4) 0.0327(2) Uani 1 1 d .
Mo9 Mo -0.37536(4) 0.57037(4) -0.18640(4) 0.0358(2) Uani 1 1 d .
Mo10 Mo -0.48677(4) 0.62787(5) -0.21149(5) 0.0457(3) Uani 1 1 d .
Mo11 Mo -0.34082(3) 0.60970(4) -0.02876(4) 0.0332(2) Uani 1 1 d .
Mo12 Mo -0.45165(3) 0.66662(4) -0.05361(5) 0.0378(3) Uani 1 1 d .
Mo13 Mo -0.77706(3) 0.77185(4) -0.44478(4) 0.0320(2) Uani 1 1 d .
Mo14 Mo -0.75998(3) 0.75312(4) -0.29638(4) 0.0322(2) Uani 1 1 d .
Mo15 Mo -0.87730(3) 0.81831(3) -0.31171(4) 0.0278(2) Uani 1 1 d .
Mo16 Mo -0.89309(3) 0.83937(3) -0.45990(4) 0.0275(2) Uani 1 1 d .
Mo17 Mo -0.75699(3) 0.65494(4) -0.38472(5) 0.0346(2) Uani 1 1 d .
Mo18 Mo -0.85310(3) 0.69146(3) -0.24961(4) 0.0276(2) Uani 1 1 d .
Mo19 Mo -0.97893(3) 0.78210(3) -0.41639(4) 0.0280(2) Uani 1 1 d .
Mo20 Mo -0.88819(3) 0.73233(3) -0.55341(4) 0.0286(2) Uani 1 1 d .
Mo21 Mo -0.85028(3) 0.59319(3) -0.33735(4) 0.0275(2) Uani 1 1 d .
Mo22 Mo -0.86737(3) 0.61559(3) -0.49564(4) 0.0293(2) Uani 1 1 d .
Mo23 Mo -0.97418(3) 0.67556(3) -0.51134(4) 0.0274(2) Uani 1 1 d .
Mo24 Mo -0.95579(3) 0.65594(3) -0.35154(4) 0.0253(2) Uani 1 1 d .
Co1 Co -0.32462(6) 0.83986(6) -0.18462(7) 0.0370(4) Uani 1 1 d .
Co2 Co -0.43764(6) 0.55679(7) -0.10141(8) 0.0482(4) Uani 1 1 d .
Co3 Co -0.79469(5) 0.85550(5) -0.36072(7) 0.0346(4) Uani 1 1 d .
Co4 Co -0.94280(10) 0.57618(10) -0.44072(13) 0.0278(6) Uani 0.50 1 d P
Co5 Co -0.08535(5) 0.58672(5) 0.20549(6) 0.0291(3) Uani 1 1 d .
Co6 Co -0.12982(5) 0.62524(5) -0.24496(6) 0.0252(3) Uani 1 1 d .
Co7 Co -0.61826(7) 0.81385(11) -0.02398(9) 0.0762(7) Uani 1 1 d .
P1 P -0.38136(9) 0.69863(11) -0.14399(12) 0.0268(6) Uani 1 1 d .
P2 P -0.86901(9) 0.71580(9) -0.40094(11) 0.0207(5) Uani 1 1 d .
O1 O -0.2741(2) 0.7788(3) -0.1623(3) 0.0281(16) Uani 1 1 d .
O1W O -0.5411(16) 0.905(2) -0.2757(19) 0.25(3) Uani 0.50 1 d P
O2 O -0.3280(2) 0.8114(3) -0.1068(3) 0.0319(17) Uani 1 1 d .
O2W O -0.3982(12) 0.9259(13) 0.0560(15) 0.140(11) Uani 0.50 1 d PU
O3 O -0.4000(3) 0.8410(3) -0.1911(3) 0.042(2) Uani 1 1 d .
O3W O -0.4120(9) 0.9566(12) -0.2353(17) 0.150(13) Uani 0.50 1 d P
O4W O -0.7212(5) 0.5820(5) -0.2290(6) 0.124(6) Uani 1 1 d .
O4 O -0.3561(2) 0.7804(3) -0.2386(3) 0.0351(18) Uani 1 1 d .
O5W O -0.6347(9) 0.5515(14) -0.2540(12) 0.149(14) Uani 0.50 1 d P
O5 O -0.3807(3) 0.7861(3) -0.0422(3) 0.0366(18) Uani 1 1 d .
O6W O -0.4946(10) 0.4668(12) -0.2133(12) 0.110(9) Uani 0.50 1 d P
O6 O -0.4592(3) 0.8170(3) -0.1285(4) 0.049(2) Uani 1 1 d .
O7W O -0.2976(7) 0.4311(10) 0.1138(10) 0.093(8) Uani 0.50 1 d P
O7 O -0.4836(3) 0.7900(3) -0.2382(4) 0.048(2) Uani 1 1 d .
O8W O -0.2470(7) 0.3475(8) 0.0811(9) 0.071(6) Uani 0.50 1 d P
O8 O -0.4345(3) 0.7261(3) -0.2878(3) 0.042(2) Uani 1 1 d .
O9 O -0.3514(3) 0.6858(3) -0.2676(3) 0.0381(19) Uani 1 1 d .
O10 O -0.2643(2) 0.6804(3) -0.1889(3) 0.0319(17) Uani 1 1 d .
O11 O -0.2399(2) 0.7063(3) -0.0786(3) 0.0312(17) Uani 1 1 d .
O12 O -0.2966(2) 0.7464(3) -0.0215(3) 0.0318(17) Uani 1 1 d .
O13 O -0.4778(3) 0.7213(3) -0.0993(4) 0.047(2) Uani 1 1 d .
O14 O -0.5016(3) 0.6944(4) -0.2076(4) 0.054(2) Uani 1 1 d .
O15 O -0.4738(3) 0.6342(3) -0.2818(4) 0.049(2) Uani 1 1 d .
O16 O -0.3905(3) 0.5921(3) -0.2630(3) 0.042(2) Uani 1 1 d .
O17 O -0.3147(3) 0.5999(3) -0.1671(3) 0.0340(18) Uani 1 1 d .
O18 O -0.3694(3) 0.5752(3) -0.1034(3) 0.0391(19) Uani 1 1 d .
O19 O -0.4087(3) 0.6075(3) -0.0294(3) 0.0398(19) Uani 1 1 d .
O20 O -0.4702(3) 0.6272(3) -0.1261(3) 0.043(2) Uani 1 1 d .
O21 O -0.4437(3) 0.5666(3) -0.1921(3) 0.045(2) Uani 1 1 d .
O22 O -0.2283(3) 0.8063(3) -0.0467(3) 0.0389(19) Uani 1 1 d .
O23 O -0.3867(3) 0.8853(3) -0.0799(4) 0.054(2) Uani 1 1 d .
O24 O -0.4385(3) 0.8290(3) -0.3133(4) 0.051(2) Uani 1 1 d .
O25 O -0.2799(3) 0.7494(3) -0.2780(3) 0.0387(19) Uani 1 1 d .
O26 O -0.2170(3) 0.6102(3) -0.1054(4) 0.042(2) Uani 1 1 d .
O27 O -0.3314(3) 0.7571(3) 0.0739(3) 0.041(2) Uani 1 1 d .
O28 O -0.5511(3) 0.7784(4) -0.1792(4) 0.068(3) Uani 1 1 d .
O29 O -0.4243(3) 0.6468(3) -0.3625(4) 0.056(2) Uani 1 1 d .
O30 O -0.3633(3) 0.5089(3) -0.1919(4) 0.049(2) Uani 1 1 d .
O31 O -0.3187(3) 0.5608(3) 0.0153(3) 0.044(2) Uani 1 1 d .
O32 O -0.4942(3) 0.6511(3) -0.0238(4) 0.050(2) Uani 1 1 d .
O33 O -0.5411(3) 0.5991(4) -0.2319(4) 0.066(3) Uani 1 1 d .
O34 O -0.2916(2) 0.6267(3) -0.0581(3) 0.0318(17) Uani 1 1 d .
O35 O -0.3270(2) 0.6620(3) 0.0234(3) 0.0353(18) Uani 1 1 d .
O36 O -0.4106(2) 0.7039(3) 0.0049(3) 0.040(2) Uani 1 1 d .
O37 O -0.3810(2) 0.6833(3) -0.0824(3) 0.0303(17) Uani 1 1 d .
O38 O -0.4100(2) 0.7468(3) -0.1614(3) 0.0364(18) Uani 1 1 d .
O39 O -0.3296(2) 0.7070(3) -0.1431(3) 0.0266(16) Uani 1 1 d .
O40 O -0.4044(2) 0.6571(3) -0.1887(3) 0.0356(18) Uani 1 1 d .
O41 O -0.8104(2) 0.8035(3) -0.3066(3) 0.0313(17) Uani 1 1 d .
O42 O -0.8710(3) 0.8622(3) -0.3777(3) 0.0329(17) Uani 1 1 d .
O43 O -0.8256(2) 0.8214(3) -0.4405(3) 0.0310(17) Uani 1 1 d .
O44 O -0.7497(2) 0.7930(3) -0.3614(3) 0.0348(18) Uani 1 1 d .
O45 O -0.7163(3) 0.7778(3) -0.2393(4) 0.045(2) Uani 1 1 d .
O46 O -0.8695(3) 0.8621(3) -0.2592(4) 0.040(2) Uani 1 1 d .
O47 O -0.8949(3) 0.8950(3) -0.4936(3) 0.041(2) Uani 1 1 d .
O48 O -0.7430(3) 0.8070(3) -0.4748(4) 0.048(2) Uani 1 1 d .
O49 O -0.7429(3) 0.7121(3) -0.4274(3) 0.0370(18) Uani 1 1 d .
O50 O -0.7298(3) 0.6984(3) -0.3171(3) 0.0379(19) Uani 1 1 d .
O51 O -0.7947(2) 0.7143(2) -0.2601(3) 0.0313(17) Uani 1 1 d .
O52 O -0.8759(2) 0.7594(2) -0.2709(3) 0.0284(16) Uani 1 1 d .
O53 O -0.9425(2) 0.8196(2) -0.3457(3) 0.0280(16) Uani 1 1 d .
O54 O -0.9550(2) 0.8347(3) -0.4565(3) 0.0326(17) Uani 1 1 d .
O55 O -0.9029(2) 0.7927(3) -0.5190(3) 0.0309(17) Uani 1 1 d .
O56 O -0.8228(3) 0.7462(3) -0.5086(3) 0.0314(17) Uani 1 1 d .
O57 O -0.7113(3) 0.6161(3) -0.3819(4) 0.049(2) Uani 1 1 d .
O58 O -0.7920(2) 0.6183(3) -0.3438(3) 0.0324(17) Uani 1 1 d .
O59 O -0.8388(3) 0.6227(3) -0.2646(3) 0.0335(18) Uani 1 1 d .
O60 O -0.8394(3) 0.6894(3) -0.1767(3) 0.0396(19) Uani 1 1 d .
O61 O -0.9201(2) 0.6707(2) -0.2750(3) 0.0300(17) Uani 1 1 d .
O62 O -0.9732(3) 0.7237(2) -0.3688(3) 0.0278(16) Uani 1 1 d .
O63 O -1.0349(3) 0.8022(3) -0.4248(4) 0.0395(19) Uani 1 1 d .
O64 O -0.9865(2) 0.7382(2) -0.4795(3) 0.0289(16) Uani 1 1 d .
O65 O -0.9524(2) 0.7086(3) -0.5665(3) 0.0298(17) Uani 1 1 d .
O66 O -0.8909(3) 0.7504(3) -0.6204(3) 0.0385(19) Uani 1 1 d .
O67 O -0.8715(3) 0.6610(3) -0.5556(3) 0.0311(17) Uani 1 1 d .
O68 O -0.8044(2) 0.6340(3) -0.4546(3) 0.0324(17) Uani 1 1 d .
O69 O -0.8713(3) 0.5931(2) -0.4216(3) 0.0317(17) Uani 1 1 d .
O70 O -0.8374(3) 0.5323(3) -0.3196(3) 0.041(2) Uani 1 1 d .
O71 O -0.9198(2) 0.5933(3) -0.3483(3) 0.0325(17) Uani 1 1 d .
O72 O -1.0061(3) 0.6320(3) -0.3434(3) 0.0340(18) Uani 1 1 d .
O73 O -0.9676(3) 0.6494(2) -0.4347(3) 0.0295(17) Uani 1 1 d .
O74 O -1.0297(3) 0.6580(3) -0.5520(3) 0.0387(19) Uani 1 1 d .
O75 O -0.9371(2) 0.6163(3) -0.5173(3) 0.0306(17) Uani 1 1 d .
O76 O -0.8589(3) 0.5608(3) -0.5268(3) 0.042(2) Uani 1 1 d .
O77 O -0.8899(2) 0.6948(2) -0.4622(3) 0.0247(15) Uani 1 1 d .
O78 O -0.8931(2) 0.7664(2) -0.3986(3) 0.0246(15) Uani 1 1 d .
O79 O -0.8152(2) 0.7220(2) -0.3874(3) 0.0264(16) Uani 1 1 d .
O80 O -0.8782(2) 0.6800(2) -0.3554(3) 0.0209(14) Uani 1 1 d .
N1 N -0.2891(4) 0.9055(4) -0.1421(4) 0.044(2) Uani 1 1 d .
N2 N -0.3148(4) 0.8810(4) -0.2546(4) 0.044(3) Uani 1 1 d .
N3 N -0.4158(4) 0.4831(4) -0.0748(5) 0.054(3) Uani 1 1 d .
N4 N -0.4996(4) 0.5247(4) -0.0935(5) 0.055(3) Uani 1 1 d .
N5 N -0.7746(3) 0.9171(3) -0.4023(5) 0.038(2) Uani 1 1 d .
N6 N -0.7639(3) 0.9022(4) -0.2885(5) 0.042(2) Uani 1 1 d .
N7A N -0.9816(5) 0.4443(5) -0.5244(6) 0.068(4) Uani 0.50 1 d PU
N7 N -0.9345(5) 0.5049(4) -0.4592(5) 0.055(3) Uani 0.50 1 d P
N8 N -0.0403(3) 0.6478(3) 0.2348(4) 0.028(2) Uani 1 1 d .
N9 N -0.0340(3) 0.5568(3) 0.2786(4) 0.028(2) Uani 1 1 d .
N10 N -0.0476(3) 0.5593(3) 0.1491(4) 0.030(2) Uani 1 1 d .
N11 N -0.1201(3) 0.5175(3) 0.1753(4) 0.031(2) Uani 1 1 d .
N12 N -0.1366(3) 0.6253(3) 0.1403(4) 0.036(2) Uani 1 1 d .
N13 N -0.1323(3) 0.6119(4) 0.2500(4) 0.039(2) Uani 1 1 d .
N14 N -0.1362(3) 0.6694(3) -0.3203(4) 0.0261(19) Uani 1 1 d .
N15 N -0.2048(3) 0.6319(3) -0.2852(4) 0.031(2) Uani 1 1 d .
N16 N -0.1300(3) 0.5691(3) -0.1827(4) 0.029(2) Uani 1 1 d .
N17 N -0.1335(3) 0.5574(3) -0.2938(4) 0.030(2) Uani 1 1 d .
N18 N -0.1205(3) 0.6839(3) -0.1841(4) 0.030(2) Uani 1 1 d .
N19 N -0.0541(3) 0.6306(3) -0.2100(4) 0.032(2) Uani 1 1 d .
N20 N -0.5459(4) 0.8076(6) 0.0083(6) 0.077(4) Uani 1 1 d .
N21 N -0.6116(4) 0.7706(6) 0.0476(6) 0.083(5) Uani 1 1 d .
N22 N -0.6158(6) 0.8793(11) 0.0213(9) 0.145(10) Uani 1 1 d U
N23 N -0.6189(5) 0.8634(9) -0.0880(8) 0.109(7) Uani 1 1 d .
N24 N -0.6250(4) 0.7520(5) -0.0769(5) 0.070(4) Uani 1 1 d .
N25 N -0.6904(4) 0.8083(5) -0.0555(5) 0.066(4) Uani 1 1 d .
N26 N -0.5093(11) 1.0416(13) -0.063(2) 0.30(3) Uani 1 1 d .
C1 C -0.2791(5) 0.9155(5) -0.0862(5) 0.051(3) Uani 1 1 d .
H1 H -0.2880 0.8927 -0.0625 0.062 Uiso 1 1 calc R
C2 C -0.2554(5) 0.9595(6) -0.0612(7) 0.065(4) Uani 1 1 d .
H2 H -0.2465 0.9647 -0.0212 0.078 Uiso 1 1 calc R
C3 C -0.2455(5) 0.9950(6) -0.0978(7) 0.064(4) Uani 1 1 d .
H3 H -0.2311 1.0253 -0.0831 0.077 Uiso 1 1 calc R
C4 C -0.2573(5) 0.9845(5) -0.1559(6) 0.052(3) Uani 1 1 d .
H4 H -0.2507 1.0076 -0.1811 0.062 Uiso 1 1 calc R
C5 C -0.2790(4) 0.9399(5) -0.1773(6) 0.048(3) Uani 1 1 d .
C6 C -0.2932(4) 0.9256(4) -0.2410(5) 0.040(3) Uani 1 1 d .
C7 C -0.2847(5) 0.9559(5) -0.2827(6) 0.060(4) Uani 1 1 d .
H7 H -0.2697 0.9867 -0.2728 0.072 Uiso 1 1 calc R
C8 C -0.2993(6) 0.9392(6) -0.3403(7) 0.065(4) Uani 1 1 d .
H8 H -0.292(5) 0.962(5) -0.370(6) 0.078 Uiso 1 1 d .
C9 C -0.3212(6) 0.8916(5) -0.3540(6) 0.065(4) Uani 1 1 d .
H9 H -0.3306 0.8793 -0.3920 0.078 Uiso 1 1 calc R
C10 C -0.3281(5) 0.8644(5) -0.3090(6) 0.051(3) Uani 1 1 d .
H10 H -0.3426 0.8331 -0.3170 0.061 Uiso 1 1 calc R
C11 C -0.5414(5) 0.5479(7) -0.1035(7) 0.067(4) Uani 1 1 d .
H11 H -0.5445 0.5803 -0.1185 0.081 Uiso 1 1 calc R
C12 C -0.5810(5) 0.5256(7) -0.0926(7) 0.074(5) Uani 1 1 d .
H12 H -0.6098 0.5425 -0.0999 0.089 Uiso 1 1 calc R
C13 C -0.5750(5) 0.4776(7) -0.0708(7) 0.075(5) Uani 1 1 d .
H13 H -0.6004 0.4620 -0.0627 0.090 Uiso 1 1 calc R
C14 C -0.5322(6) 0.4510(7) -0.0601(7) 0.073(5) Uani 1 1 d .
H14 H -0.5285 0.4185 -0.0456 0.088 Uiso 1 1 calc R
C15 C -0.4953(5) 0.4770(6) -0.0729(6) 0.060(4) Uani 1 1 d .
C16 C -0.4476(5) 0.4528(6) -0.0634(6) 0.060(4) Uani 1 1 d .
C17 C -0.4386(7) 0.4051(6) -0.0451(8) 0.084(6) Uani 1 1 d .
H17 H -0.4621 0.3852 -0.0382 0.101 Uiso 1 1 calc R
C18 C -0.3947(8) 0.3874(8) -0.0371(11) 0.115(8) Uani 1 1 d .
H18 H -0.3876 0.3545 -0.0246 0.139 Uiso 1 1 calc R
C19 C -0.3594(7) 0.4175(8) -0.0473(9) 0.102(7) Uani 1 1 d .
H19 H -0.3286 0.4057 -0.0409 0.123 Uiso 1 1 calc R
C20 C -0.3720(6) 0.4644(5) -0.0667(7) 0.068(4) Uani 1 1 d .
H20 H -0.3494 0.4848 -0.0750 0.082 Uiso 1 1 calc R
C21 C -0.7580(4) 0.8919(5) -0.2344(6) 0.044(3) Uani 1 1 d .
H21 H -0.7658 0.8599 -0.2250 0.053 Uiso 1 1 calc R
C22 C -0.7403(5) 0.9267(5) -0.1891(6) 0.054(4) Uani 1 1 d .
H22 H -0.7380 0.9188 -0.1508 0.065 Uiso 1 1 calc R
C23 C -0.7269(5) 0.9718(5) -0.2032(7) 0.056(4) Uani 1 1 d .
H23 H -0.7146 0.9955 -0.1742 0.067 Uiso 1 1 calc R
C24 C -0.7312(4) 0.9835(5) -0.2609(6) 0.051(3) Uani 1 1 d .
H24 H -0.7224 1.0150 -0.2704 0.062 Uiso 1 1 calc R
C25 C -0.7487(4) 0.9478(4) -0.3036(6) 0.040(3) Uani 1 1 d .
C26 C -0.7555(4) 0.9552(4) -0.3664(5) 0.036(3) Uani 1 1 d .
C27 C -0.7452(4) 1.0001(5) -0.3889(6) 0.048(3) Uani 1 1 d .
H27 H -0.7336 1.0270 -0.3639 0.058 Uiso 1 1 calc R
C28 C -0.7516(5) 1.0053(5) -0.4455(7) 0.063(4) Uani 1 1 d .
H28 H -0.7447 1.0354 -0.4606 0.075 Uiso 1 1 calc R
C29 C -0.7689(5) 0.9647(5) -0.4815(6) 0.052(3) Uani 1 1 d .
H29 H -0.7721 0.9662 -0.5210 0.062 Uiso 1 1 calc R
C30 C -0.7812(4) 0.9223(5) -0.4579(6) 0.046(3) Uani 1 1 d .
H30 H -0.7949 0.8959 -0.4826 0.055 Uiso 1 1 calc R
C31 C -0.8951(6) 0.4818(5) -0.4538(6) 0.057(4) Uani 1 1 d .
C32 C -0.8944(7) 0.4363(6) -0.4835(7) 0.082(6) Uani 1 1 d .
H32 H -0.8672 0.4179 -0.4812 0.098 Uiso 1 1 calc R
C33 C -0.9448(6) 0.4218(6) -0.5201(7) 0.067(4) Uani 1 1 d U
C34 C -0.9345(5) 0.5049(4) -0.4592(5) 0.055(3) Uani 0.50 1 d P
C34A C -0.9816(5) 0.4443(5) -0.5244(6) 0.068(4) Uani 0.50 1 d PU
C35 C -0.9776(5) 0.4866(5) -0.4953(6) 0.071(6) Uani 1 1 d .
C36 C -0.0449(5) 0.6925(4) 0.2104(5) 0.042(3) Uani 1 1 d .
H36 H -0.0730 0.6997 0.1810 0.050 Uiso 1 1 calc R
C37 C -0.0106(5) 0.7287(4) 0.2261(5) 0.038(3) Uani 1 1 d .
H37 H -0.0146 0.7593 0.2066 0.046 Uiso 1 1 calc R
C38 C 0.0298(4) 0.7187(4) 0.2711(5) 0.037(3) Uani 1 1 d .
H38 H 0.0538 0.7426 0.2833 0.045 Uiso 1 1 calc R
C39 C 0.0343(4) 0.6732(4) 0.2978(5) 0.032(3) Uani 1 1 d .
H39 H 0.0615 0.6661 0.3287 0.039 Uiso 1 1 calc R
C40 C -0.0005(4) 0.6379(4) 0.2800(5) 0.029(2) Uani 1 1 d .
C41 C 0.0010(4) 0.5881(4) 0.3061(4) 0.030(2) Uani 1 1 d .
C42 C 0.0371(4) 0.5721(4) 0.3544(5) 0.037(3) Uani 1 1 d .
H42 H 0.0618 0.5938 0.3727 0.044 Uiso 1 1 calc R
C43 C 0.0366(4) 0.5253(4) 0.3752(6) 0.044(3) Uani 1 1 d .
H43 H 0.0603 0.5153 0.4089 0.053 Uiso 1 1 calc R
C44 C 0.0011(4) 0.4920(4) 0.3467(5) 0.038(3) Uani 1 1 d .
H44 H 0.0010 0.4590 0.3591 0.045 Uiso 1 1 calc R
C45 C -0.0342(4) 0.5102(4) 0.2989(5) 0.034(3) Uani 1 1 d .
H45 H -0.0592 0.4891 0.2800 0.041 Uiso 1 1 calc R
C46 C -0.0106(4) 0.5806(4) 0.1393(5) 0.034(3) Uani 1 1 d .
H46 H -0.0006 0.6114 0.1567 0.041 Uiso 1 1 calc R
C47 C 0.0138(4) 0.5606(5) 0.1058(6) 0.047(3) Uani 1 1 d .
H47 H 0.0397 0.5771 0.1003 0.056 Uiso 1 1 calc R
C48 C -0.0009(5) 0.5155(5) 0.0805(6) 0.056(4) Uani 1 1 d .
H48 H 0.0150 0.5006 0.0572 0.067 Uiso 1 1 calc R
C49 C -0.0396(4) 0.4915(5) 0.0892(6) 0.047(3) Uani 1 1 d .
H49 H -0.0498 0.4606 0.0721 0.057 Uiso 1 1 calc R
C50 C -0.0626(4) 0.5147(4) 0.1240(4) 0.031(2) Uani 1 1 d .
C51 C -0.1041(4) 0.4934(4) 0.1377(5) 0.031(3) Uani 1 1 d .
C52 C -0.1260(4) 0.4488(5) 0.1131(5) 0.044(3) Uani 1 1 d .
H52 H -0.1151 0.4316 0.0862 0.053 Uiso 1 1 calc R
C53 C -0.1633(5) 0.4304(6) 0.1286(6) 0.059(4) Uani 1 1 d .
H53 H -0.1781 0.4007 0.1126 0.071 Uiso 1 1 calc R
C54 C -0.1785(5) 0.4568(5) 0.1685(6) 0.052(4) Uani 1 1 d .
H54 H -0.2035 0.4450 0.1805 0.063 Uiso 1 1 calc R
C55 C -0.1565(4) 0.4999(5) 0.1898(5) 0.041(3) Uani 1 1 d .
H55 H -0.1674 0.5182 0.2158 0.049 Uiso 1 1 calc R
C56 C -0.1267(6) 0.6078(5) 0.3062(6) 0.063(4) Uani 1 1 d .
H56 H -0.1010 0.5893 0.3289 0.076 Uiso 1 1 calc R
C57 C -0.1567(6) 0.6293(6) 0.3338(7) 0.068(4) Uani 1 1 d .
H57 H -0.1513 0.6253 0.3736 0.082 Uiso 1 1 calc R
C58 C -0.1942(6) 0.6566(6) 0.3003(7) 0.068(5) Uani 1 1 d .
H58 H -0.2152 0.6717 0.3170 0.082 Uiso 1 1 calc R
C59 C -0.2009(5) 0.6617(5) 0.2415(6) 0.053(4) Uani 1 1 d .
H59 H -0.2264 0.6803 0.2183 0.063 Uiso 1 1 calc R
C60 C -0.1705(4) 0.6396(4) 0.2176(5) 0.039(3) Uani 1 1 d .
C61 C -0.1735(4) 0.6430(4) 0.1551(5) 0.036(3) Uani 1 1 d .
C62 C -0.2131(4) 0.6631(5) 0.1131(6) 0.044(3) Uani 1 1 d .
H62 H -0.2389 0.6740 0.1241 0.053 Uiso 1 1 calc R
C63 C -0.2147(4) 0.6671(5) 0.0559(6) 0.047(3) Uani 1 1 d .
H63 H -0.2407 0.6811 0.0279 0.057 Uiso 1 1 calc R
C64 C -0.1756(5) 0.6493(5) 0.0416(6) 0.053(4) Uani 1 1 d .
H64 H -0.1747 0.6517 0.0035 0.064 Uiso 1 1 calc R
C65 C -0.1382(4) 0.6281(5) 0.0842(6) 0.048(3) Uani 1 1 d .
H65 H -0.1129 0.6151 0.0737 0.057 Uiso 1 1 calc R
C66 C -0.0988(4) 0.6857(4) -0.3371(5) 0.037(3) Uani 1 1 d .
H66 H -0.0682 0.6803 -0.3123 0.044 Uiso 1 1 calc R
C67 C -0.1045(4) 0.7094(4) -0.3883(5) 0.041(3) Uani 1 1 d .
H67 H -0.0781 0.7198 -0.3984 0.050 Uiso 1 1 calc R
C68 C -0.1495(5) 0.7179(5) -0.4253(6) 0.050(3) Uani 1 1 d .
H68 H -0.1541 0.7339 -0.4609 0.060 Uiso 1 1 calc R
C69 C -0.1884(5) 0.7019(5) -0.4083(6) 0.047(3) Uani 1 1 d .
H69 H -0.2193 0.7078 -0.4321 0.057 Uiso 1 1 calc R
C70 C -0.1800(4) 0.6771(4) -0.3553(4) 0.029(2) Uani 1 1 d .
C71 C -0.2180(4) 0.6544(4) -0.3362(5) 0.030(2) Uani 1 1 d .
C72 C -0.2666(5) 0.6557(5) -0.3700(6) 0.050(3) Uani 1 1 d .
H72 H -0.2759 0.6715 -0.4061 0.060 Uiso 1 1 calc R
C73 C -0.3001(4) 0.6335(5) -0.3492(6) 0.052(4) Uani 1 1 d .
H73 H -0.3323 0.6347 -0.3704 0.062 Uiso 1 1 calc R
C74 C -0.2850(4) 0.6101(4) -0.2973(5) 0.040(3) Uani 1 1 d .
H74 H -0.3067 0.5943 -0.2824 0.048 Uiso 1 1 calc R
C75 C -0.2375(4) 0.6095(4) -0.2666(5) 0.030(2) Uani 1 1 d .
H75 H -0.2277 0.5926 -0.2312 0.037 Uiso 1 1 calc R
C76 C -0.1265(4) 0.5759(5) -0.1268(5) 0.038(3) Uani 1 1 d .
H76 H -0.1252 0.6084 -0.1126 0.045 Uiso 1 1 calc R
C77 C -0.1247(4) 0.5357(5) -0.0888(6) 0.049(3) Uani 1 1 d .
H77 H -0.1219 0.5414 -0.0498 0.058 Uiso 1 1 calc R
C78 C -0.1272(4) 0.4883(5) -0.1099(6) 0.049(3) Uani 1 1 d .
H78 H -0.1270 0.4612 -0.0855 0.059 Uiso 1 1 calc R
C79 C -0.1301(4) 0.4801(5) -0.1666(6) 0.040(3) Uani 1 1 d .
H79 H -0.1307 0.4475 -0.1807 0.048 Uiso 1 1 calc R
C80 C -0.1320(4) 0.5211(4) -0.2032(5) 0.036(3) Uani 1 1 d .
C81 C -0.1370(4) 0.5152(4) -0.2648(5) 0.036(3) Uani 1 1 d .
C82 C -0.1453(5) 0.4695(4) -0.2954(6) 0.050(3) Uani 1 1 d .
H82 H -0.1460 0.4398 -0.2755 0.060 Uiso 1 1 calc R
C83 C -0.1522(5) 0.4683(5) -0.3528(6) 0.057(4) Uani 1 1 d .
H83 H -0.1593 0.4382 -0.3730 0.068 Uiso 1 1 calc R
C84 C -0.1487(5) 0.5122(5) -0.3820(6) 0.056(4) Uani 1 1 d .
H84 H -0.1523 0.5118 -0.4217 0.067 Uiso 1 1 calc R
C85 C -0.1397(5) 0.5558(4) -0.3511(5) 0.043(3) Uani 1 1 d .
H85 H -0.1378 0.5855 -0.3705 0.052 Uiso 1 1 calc R
C86 C -0.1558(4) 0.7067(4) -0.1694(5) 0.038(3) Uani 1 1 d .
H86 H -0.1870 0.7025 -0.1932 0.046 Uiso 1 1 calc R
C87 C -0.1469(5) 0.7359(5) -0.1204(7) 0.057(4) Uani 1 1 d .
H87 H -0.1717 0.7503 -0.1100 0.068 Uiso 1 1 calc R
C88 C -0.1012(5) 0.7434(6) -0.0876(7) 0.070(5) Uani 1 1 d .
H88 H -0.0947 0.7634 -0.0545 0.084 Uiso 1 1 calc R
C89 C -0.0647(5) 0.7223(5) -0.1018(7) 0.063(4) Uani 1 1 d .
H89 H -0.0334 0.7283 -0.0791 0.076 Uiso 1 1 calc R
C90 C -0.0747(4) 0.6919(4) -0.1504(5) 0.034(3) Uani 1 1 d .
C91 C -0.0379(4) 0.6647(4) -0.1676(5) 0.031(2) Uani 1 1 d .
C92 C 0.0099(4) 0.6752(4) -0.1446(5) 0.041(3) Uani 1 1 d .
H92 H 0.0206 0.7001 -0.1165 0.050 Uiso 1 1 calc R
C93 C 0.0414(4) 0.6477(4) -0.1643(5) 0.037(3) Uani 1 1 d .
H93 H 0.0739 0.6537 -0.1495 0.044 Uiso 1 1 calc R
C94 C 0.0249(4) 0.6124(4) -0.2046(5) 0.037(3) Uani 1 1 d .
H94 H 0.0462 0.5936 -0.2173 0.045 Uiso 1 1 calc R
C95 C -0.0219(4) 0.6035(4) -0.2274(5) 0.033(3) Uani 1 1 d .
H95 H -0.0324 0.5785 -0.2553 0.039 Uiso 1 1 calc R
C96 C -0.5156(5) 0.8271(7) -0.0167(7) 0.076(5) Uani 1 1 d .
H96 H -0.5265 0.8483 -0.0487 0.091 Uiso 1 1 calc R
C97 C -0.4678(5) 0.8155(8) 0.0054(7) 0.078(6) Uani 1 1 d .
H97 H -0.4464 0.8296 -0.0114 0.093 Uiso 1 1 calc R
C98 C -0.4520(5) 0.7839(8) 0.0510(7) 0.083(6) Uani 1 1 d .
H98 H -0.4196 0.7773 0.0663 0.100 Uiso 1 1 calc R
C99 C -0.4822(5) 0.7620(7) 0.0746(7) 0.076(5) Uani 1 1 d D
H99 H -0.4722 0.7379 0.1038 0.091 Uiso 1 1 calc R
C100 C -0.5302(5) 0.7772(8) 0.0528(8) 0.086(6) Uani 1 1 d D
C101 C -0.5667(6) 0.7608(7) 0.0793(8) 0.134(11) Uani 1 1 d D
C102 C -0.5565(12) 0.7316(9) 0.1264(13) 0.178(12) Uani 1 1 d DU
H102 H -0.5254 0.7208 0.1431 0.213 Uiso 1 1 calc R
C103 C -0.5928(14) 0.7157(12) 0.1528(17) 0.218(16) Uani 1 1 d DU
H103 H -0.5864 0.6981 0.1876 0.262 Uiso 1 1 calc R
C104 C -0.6381(11) 0.7308(11) 0.1186(13) 0.151(10) Uani 1 1 d U
H104 H -0.6638 0.7236 0.1317 0.181 Uiso 1 1 calc R
C105 C -0.6464(5) 0.7553(10) 0.0673(8) 0.128(10) Uani 1 1 d .
H105 H -0.6777 0.7616 0.0451 0.154 Uiso 1 1 calc R
C106 C -0.6123(11) 0.8837(15) 0.0789(12) 0.204(18) Uani 1 1 d U
H106 H -0.6080 0.8565 0.1041 0.245 Uiso 1 1 calc R
C107 C -0.6160(13) 0.9370(15) 0.0974(18) 0.194(15) Uani 1 1 d U
H107 H -0.6159 0.9416 0.1357 0.233 Uiso 1 1 calc R
C108 C -0.6196(13) 0.9807(15) 0.0634(16) 0.207(18) Uani 1 1 d .
H108 H -0.6235 1.0121 0.0780 0.249 Uiso 1 1 calc R
C109 C -0.6161(7) 0.9235(16) -0.0104(11) 0.143(13) Uani 1 1 d .
C110 C -0.6174(9) 0.9757(17) 0.0132(16) 0.203(19) Uani 1 1 d .
H110 H -0.6166 1.0037 -0.0096 0.243 Uiso 1 1 calc R
C111 C -0.6162(6) 0.9140(13) -0.0723(10) 0.111(8) Uani 1 1 d .
C112 C -0.6138(7) 0.9519(13) -0.1111(15) 0.143(11) Uani 1 1 d .
H112 H -0.6116 0.9854 -0.0997 0.171 Uiso 1 1 calc R
C113 C -0.6149(11) 0.9388(19) -0.1667(17) 0.17(2) Uani 1 1 d .
H113 H -0.6140 0.9632 -0.1939 0.209 Uiso 1 1 calc R
C114 C -0.6171(12) 0.8914(16) -0.1801(19) 0.168(18) Uani 1 1 d .
H114 H -0.6166 0.8828 -0.2173 0.201 Uiso 1 1 calc R
C115 C -0.6202(6) 0.8532(13) -0.1436(10) 0.131(11) Uani 1 1 d .
H115 H -0.6233 0.8203 -0.1568 0.157 Uiso 1 1 calc R
C116 C -0.5893(6) 0.7254(7) -0.0844(7) 0.076(5) Uani 1 1 d .
H116 H -0.5584 0.7347 -0.0639 0.091 Uiso 1 1 calc R
C117 C -0.5962(5) 0.6842(7) -0.1217(8) 0.082(5) Uani 1 1 d .
H117 H -0.5704 0.6663 -0.1256 0.098 Uiso 1 1 calc R
C118 C -0.6425(6) 0.6703(8) -0.1529(7) 0.087(6) Uani 1 1 d .
H118 H -0.6491 0.6432 -0.1785 0.104 Uiso 1 1 calc R
C119 C -0.6791(5) 0.7002(7) -0.1432(7) 0.076(5) Uani 1 1 d .
H119 H -0.7107 0.6922 -0.1625 0.091 Uiso 1 1 calc R
C120 C -0.6691(5) 0.7399(7) -0.1068(6) 0.066(4) Uani 1 1 d .
C121 C -0.7063(4) 0.7727(6) -0.0966(6) 0.052(4) Uani 1 1 d .
C122 C -0.7529(5) 0.7705(7) -0.1273(7) 0.073(5) Uani 1 1 d .
H122 H -0.7631 0.7471 -0.1571 0.087 Uiso 1 1 calc R
C123 C -0.7859(6) 0.8020(9) -0.1159(7) 0.090(6) Uani 1 1 d .
H123 H -0.8181 0.7998 -0.1365 0.108 Uiso 1 1 calc R
C124 C -0.7680(6) 0.8377(8) -0.0713(8) 0.087(6) Uani 1 1 d .
H124 H -0.7885 0.8594 -0.0607 0.104 Uiso 1 1 calc R
C125 C -0.7218(7) 0.8398(7) -0.0449(8) 0.081(5) Uani 1 1 d D
H125 H -0.7103 0.8648 -0.0172 0.098 Uiso 1 1 calc R
C126 C -0.4979(8) 0.9957(12) -0.0279(10) 0.126(10) Uani 1 1 d .
C127 C -0.4890(7) 0.9497(8) -0.0453(14) 0.113(9) Uani 1 1 d .
C128 C -0.4881(11) 0.9383(16) -0.1047(17) 0.187(16) Uani 1 1 d .
C129 C -0.4947(12) 0.9844(15) -0.146(2) 0.198(16) Uani 1 1 d .
C130 C -0.5075(14) 1.0330(15) -0.1316(18) 0.206(18) Uani 1 1 d .

loop_
_atom_site_aniso_label
_atom_site_aniso_U_11
_atom_site_aniso_U_22
_atom_site_aniso_U_33
_atom_site_aniso_U_23
_atom_site_aniso_U_13
_atom_site_aniso_U_12
Mo1 0.0246(5) 0.0353(5) 0.0259(5) 0.0002(4) 0.0105(4) 0.0024(4)
Mo2 0.0303(5) 0.0390(6) 0.0244(5) 0.0015(4) 0.0119(4) 0.0033(4)
Mo3 0.0301(5) 0.0495(6) 0.0300(6) 0.0069(5) 0.0036(4) 0.0081(5)
Mo4 0.0337(6) 0.0485(7) 0.0364(6) 0.0035(5) 0.0142(5) 0.0136(5)
Mo5 0.0240(5) 0.0333(5) 0.0318(5) 0.0018(4) 0.0123(4) 0.0046(4)
Mo6 0.0410(6) 0.0495(7) 0.0258(5) 0.0005(5) 0.0065(4) -0.0045(5)
Mo7 0.0256(5) 0.0643(8) 0.0478(7) 0.0093(6) 0.0127(5) 0.0117(5)
Mo8 0.0298(5) 0.0443(6) 0.0273(5) 0.0000(4) 0.0137(4) -0.0004(4)
Mo9 0.0371(6) 0.0401(6) 0.0305(6) -0.0005(5) 0.0110(4) -0.0050(4)
Mo10 0.0295(6) 0.0662(8) 0.0385(6) 0.0008(6) 0.0064(5) -0.0060(5)
Mo11 0.0309(5) 0.0429(6) 0.0274(5) 0.0033(4) 0.0114(4) -0.0009(4)
Mo12 0.0263(5) 0.0538(7) 0.0370(6) 0.0003(5) 0.0150(4) -0.0030(5)
Mo13 0.0286(5) 0.0310(5) 0.0410(6) -0.0062(4) 0.0177(4) -0.0069(4)
Mo14 0.0284(5) 0.0299(5) 0.0368(6) -0.0068(4) 0.0080(4) -0.0028(4)
Mo15 0.0376(5) 0.0146(4) 0.0350(5) -0.0036(4) 0.0170(4) -0.0015(4)
Mo16 0.0342(5) 0.0169(4) 0.0348(5) 0.0028(4) 0.0158(4) -0.0028(4)
Mo17 0.0288(5) 0.0317(5) 0.0454(6) -0.0058(5) 0.0145(5) 0.0025(4)
Mo18 0.0390(5) 0.0189(5) 0.0265(5) -0.0034(4) 0.0124(4) 0.0007(4)
Mo19 0.0294(5) 0.0182(5) 0.0400(6) 0.0029(4) 0.0163(4) 0.0013(4)
Mo20 0.0342(5) 0.0275(5) 0.0275(5) 0.0001(4) 0.0144(4) -0.0045(4)
Mo21 0.0365(5) 0.0178(5) 0.0293(5) -0.0025(4) 0.0118(4) 0.0033(4)
Mo22 0.0388(5) 0.0227(5) 0.0293(5) -0.0063(4) 0.0148(4) -0.0006(4)
Mo23 0.0287(5) 0.0254(5) 0.0289(5) -0.0003(4) 0.0100(4) -0.0047(4)
Mo24 0.0309(5) 0.0185(4) 0.0307(5) 0.0003(4) 0.0158(4) -0.0016(4)
Co1 0.0418(9) 0.0404(9) 0.0299(9) 0.0036(7) 0.0126(7) 0.0030(7)
Co2 0.0440(10) 0.0544(11) 0.0478(11) 0.0023(9) 0.0168(8) -0.0106(8)
Co3 0.0376(9) 0.0268(8) 0.0416(9) -0.0039(7) 0.0155(7) -0.0102(7)
Co4 0.0324(16) 0.0194(14) 0.0325(16) -0.0038(12) 0.0115(13) -0.0077(12)
Co5 0.0315(8) 0.0288(8) 0.0258(8) 0.0023(6) 0.0074(6) 0.0057(6)
Co6 0.0322(8) 0.0194(7) 0.0257(8) -0.0013(6) 0.0116(6) 0.0008(6)
Co7 0.0328(10) 0.149(2) 0.0469(12) -0.0053(13) 0.0128(9) -0.0174(12)
P1 0.0211(14) 0.0375(16) 0.0221(14) 0.0038(12) 0.0070(11) 0.0031(11)
P2 0.0258(14) 0.0162(13) 0.0223(14) -0.0017(10) 0.0105(11) -0.0023(10)
O1 0.032(4) 0.038(4) 0.018(4) 0.000(3) 0.013(3) 0.002(3)
O1W 0.17(4) 0.41(8) 0.14(4) -0.10(5) 0.01(3) 0.07(5)
O2 0.027(4) 0.042(5) 0.027(4) 0.001(3) 0.009(3) 0.008(3)
O2W 0.140(12) 0.139(12) 0.140(12) 0.002(3) 0.042(5) 0.000(3)
O3 0.044(5) 0.039(5) 0.043(5) 0.014(4) 0.015(4) 0.014(4)
O3W 0.075(19) 0.13(3) 0.23(4) 0.04(3) 0.03(2) 0.055(18)
O4W 0.137(12) 0.096(10) 0.090(10) 0.016(8) -0.038(9) -0.014(9)
O4 0.029(4) 0.042(5) 0.032(4) 0.002(4) 0.007(3) 0.005(3)
O5W 0.074(17) 0.25(4) 0.11(2) -0.03(2) 0.009(15) -0.12(2)
O5 0.031(4) 0.048(5) 0.038(5) -0.004(4) 0.019(4) 0.001(3)
O6W 0.10(2) 0.14(3) 0.087(19) -0.007(18) 0.032(16) -0.033(18)
O6 0.046(5) 0.061(6) 0.045(5) 0.004(4) 0.020(4) 0.021(4)
O7W 0.058(14) 0.13(2) 0.090(18) 0.027(16) 0.014(12) -0.008(13)
O7 0.028(4) 0.076(6) 0.039(5) 0.008(4) 0.007(4) 0.011(4)
O8W 0.072(14) 0.079(15) 0.062(14) -0.003(11) 0.020(11) -0.022(11)
O8 0.032(4) 0.065(6) 0.026(4) 0.007(4) 0.005(3) -0.005(4)
O9 0.030(4) 0.053(5) 0.034(4) 0.004(4) 0.014(3) 0.004(4)
O10 0.028(4) 0.040(4) 0.033(4) -0.001(3) 0.017(3) 0.002(3)
O11 0.024(4) 0.041(4) 0.029(4) 0.001(3) 0.011(3) 0.009(3)
O12 0.030(4) 0.043(5) 0.027(4) 0.007(3) 0.015(3) 0.005(3)
O13 0.030(4) 0.072(6) 0.043(5) -0.004(4) 0.020(4) -0.005(4)
O14 0.027(4) 0.088(7) 0.044(5) 0.009(5) 0.005(4) -0.011(4)
O15 0.033(5) 0.072(6) 0.040(5) 0.007(4) 0.007(4) -0.003(4)
O16 0.056(5) 0.040(5) 0.029(4) -0.001(4) 0.014(4) -0.002(4)
O17 0.036(4) 0.039(5) 0.030(4) -0.003(3) 0.015(3) 0.004(3)
O18 0.047(5) 0.045(5) 0.026(4) -0.003(4) 0.012(4) -0.004(4)
O19 0.034(4) 0.052(5) 0.037(5) 0.005(4) 0.016(4) -0.003(4)
O20 0.037(5) 0.055(5) 0.040(5) 0.002(4) 0.016(4) -0.003(4)
O21 0.043(5) 0.056(5) 0.040(5) -0.010(4) 0.017(4) -0.022(4)
O22 0.036(4) 0.044(5) 0.038(5) 0.003(4) 0.014(4) 0.006(4)
O23 0.045(5) 0.062(6) 0.054(6) 0.014(5) 0.016(4) 0.016(4)
O24 0.039(5) 0.072(6) 0.040(5) 0.013(5) 0.008(4) 0.006(4)
O25 0.044(5) 0.041(5) 0.036(5) -0.005(4) 0.019(4) -0.001(4)
O26 0.034(4) 0.044(5) 0.051(5) 0.005(4) 0.017(4) 0.004(4)
O27 0.038(5) 0.048(5) 0.043(5) 0.004(4) 0.019(4) 0.006(4)
O28 0.033(5) 0.107(8) 0.065(7) 0.015(6) 0.018(5) 0.024(5)
O29 0.062(6) 0.066(6) 0.038(5) 0.004(4) 0.012(4) -0.007(5)
O30 0.058(6) 0.054(6) 0.039(5) -0.004(4) 0.021(4) -0.007(4)
O31 0.042(5) 0.052(5) 0.041(5) -0.006(4) 0.015(4) -0.002(4)
O32 0.034(5) 0.073(6) 0.047(5) 0.009(5) 0.021(4) -0.002(4)
O33 0.037(5) 0.104(8) 0.051(6) 0.001(6) 0.005(4) -0.017(5)
O34 0.031(4) 0.040(4) 0.025(4) 0.006(3) 0.009(3) 0.004(3)
O35 0.029(4) 0.049(5) 0.030(4) 0.004(4) 0.012(3) 0.009(3)
O36 0.025(4) 0.058(5) 0.043(5) -0.006(4) 0.019(4) 0.000(4)
O37 0.023(4) 0.037(4) 0.030(4) 0.002(3) 0.008(3) 0.002(3)
O38 0.028(4) 0.049(5) 0.032(4) 0.006(4) 0.009(3) 0.010(3)
O39 0.024(4) 0.037(4) 0.018(4) 0.007(3) 0.005(3) 0.009(3)
O40 0.028(4) 0.047(5) 0.032(4) 0.001(4) 0.008(3) -0.004(3)
O41 0.033(4) 0.026(4) 0.037(4) -0.007(3) 0.014(3) -0.008(3)
O42 0.038(4) 0.031(4) 0.036(4) -0.006(3) 0.021(4) -0.011(3)
O43 0.028(4) 0.027(4) 0.038(4) -0.010(3) 0.011(3) -0.010(3)
O44 0.033(4) 0.038(4) 0.039(5) -0.013(4) 0.019(4) -0.009(3)
O45 0.031(4) 0.046(5) 0.048(5) -0.011(4) -0.001(4) -0.001(4)
O46 0.057(5) 0.021(4) 0.050(5) -0.003(4) 0.027(4) -0.004(4)
O47 0.053(5) 0.030(4) 0.044(5) 0.009(4) 0.020(4) 0.000(4)
O48 0.038(5) 0.048(5) 0.066(6) -0.012(4) 0.030(4) -0.010(4)
O49 0.032(4) 0.041(5) 0.042(5) -0.003(4) 0.017(4) 0.006(3)
O50 0.030(4) 0.043(5) 0.040(5) -0.002(4) 0.010(4) 0.002(3)
O51 0.036(4) 0.021(4) 0.038(4) -0.006(3) 0.013(3) -0.006(3)
O52 0.039(4) 0.015(4) 0.035(4) 0.000(3) 0.017(3) 0.003(3)
O53 0.036(4) 0.016(4) 0.034(4) -0.002(3) 0.014(3) 0.000(3)
O54 0.031(4) 0.029(4) 0.040(5) 0.007(3) 0.012(3) 0.001(3)
O55 0.038(4) 0.028(4) 0.028(4) -0.006(3) 0.013(3) -0.004(3)
O56 0.037(4) 0.033(4) 0.026(4) 0.003(3) 0.014(3) -0.005(3)
O57 0.033(5) 0.041(5) 0.073(6) -0.004(4) 0.016(4) 0.001(4)
O58 0.036(4) 0.024(4) 0.035(4) -0.003(3) 0.008(3) 0.004(3)
O59 0.049(5) 0.023(4) 0.029(4) 0.002(3) 0.013(4) 0.002(3)
O60 0.057(5) 0.027(4) 0.037(5) -0.001(3) 0.018(4) 0.004(4)
O61 0.039(4) 0.022(4) 0.033(4) -0.007(3) 0.016(3) -0.004(3)
O62 0.046(4) 0.012(3) 0.033(4) 0.005(3) 0.024(3) 0.000(3)
O63 0.043(5) 0.030(4) 0.049(5) 0.008(4) 0.020(4) 0.003(3)
O64 0.033(4) 0.022(4) 0.035(4) 0.002(3) 0.016(3) 0.003(3)
O65 0.022(4) 0.043(4) 0.024(4) 0.003(3) 0.005(3) -0.002(3)
O66 0.046(5) 0.033(4) 0.041(5) -0.006(4) 0.021(4) -0.004(4)
O67 0.044(4) 0.028(4) 0.025(4) -0.004(3) 0.017(3) -0.001(3)
O68 0.035(4) 0.035(4) 0.033(4) -0.007(3) 0.019(3) 0.003(3)
O69 0.051(5) 0.022(4) 0.027(4) -0.006(3) 0.020(4) 0.001(3)
O70 0.056(5) 0.026(4) 0.047(5) 0.001(4) 0.025(4) 0.009(4)
O71 0.034(4) 0.032(4) 0.036(4) 0.001(3) 0.017(3) -0.003(3)
O72 0.040(4) 0.030(4) 0.038(5) -0.001(3) 0.021(4) -0.007(3)
O73 0.041(4) 0.022(4) 0.029(4) -0.005(3) 0.016(3) -0.006(3)
O74 0.036(4) 0.040(5) 0.038(5) -0.006(4) 0.009(4) -0.009(4)
O75 0.028(4) 0.026(4) 0.037(4) -0.008(3) 0.010(3) -0.005(3)
O76 0.056(5) 0.036(5) 0.040(5) -0.007(4) 0.024(4) 0.005(4)
O77 0.030(4) 0.017(3) 0.029(4) -0.003(3) 0.013(3) -0.003(3)
O78 0.024(4) 0.017(3) 0.033(4) 0.000(3) 0.011(3) -0.003(3)
O79 0.025(4) 0.028(4) 0.028(4) -0.002(3) 0.012(3) 0.000(3)
O80 0.031(4) 0.014(3) 0.022(4) -0.001(3) 0.014(3) -0.003(3)
N1 0.051(6) 0.047(6) 0.036(6) 0.008(5) 0.019(5) 0.005(5)
N2 0.058(7) 0.053(7) 0.028(6) 0.001(5) 0.022(5) 0.005(5)
N3 0.049(7) 0.068(8) 0.044(7) 0.012(6) 0.015(5) -0.008(6)
N4 0.052(7) 0.056(7) 0.058(7) 0.018(6) 0.018(6) -0.018(6)
N5 0.031(5) 0.031(5) 0.056(7) -0.003(5) 0.019(5) -0.016(4)
N6 0.034(5) 0.038(6) 0.051(7) -0.002(5) 0.006(5) -0.012(4)
N7A 0.072(5) 0.065(5) 0.065(5) 0.006(3) 0.019(3) -0.011(3)
N7 0.077(9) 0.037(7) 0.041(7) 0.000(6) 0.001(6) -0.022(7)
N8 0.038(5) 0.027(5) 0.020(5) -0.006(4) 0.011(4) 0.005(4)
N9 0.035(5) 0.020(5) 0.028(5) -0.001(4) 0.008(4) 0.006(4)
N10 0.029(5) 0.025(5) 0.036(5) 0.005(4) 0.008(4) 0.002(4)
N11 0.028(5) 0.035(5) 0.028(5) -0.001(4) 0.005(4) -0.005(4)
N12 0.032(5) 0.039(6) 0.036(6) 0.007(4) 0.008(4) 0.011(4)
N13 0.051(6) 0.044(6) 0.029(5) 0.005(4) 0.020(5) 0.016(5)
N14 0.037(5) 0.016(4) 0.026(5) 0.002(4) 0.012(4) -0.001(4)
N15 0.038(5) 0.029(5) 0.028(5) -0.007(4) 0.012(4) 0.002(4)
N16 0.030(5) 0.030(5) 0.032(5) 0.010(4) 0.015(4) 0.001(4)
N17 0.033(5) 0.013(4) 0.048(6) -0.001(4) 0.020(4) 0.008(4)
N18 0.034(5) 0.024(5) 0.036(5) -0.010(4) 0.017(4) -0.007(4)
N19 0.026(5) 0.041(6) 0.033(5) -0.002(4) 0.012(4) 0.003(4)
N20 0.036(7) 0.130(13) 0.065(9) -0.009(9) 0.017(6) -0.007(7)
N21 0.033(7) 0.129(13) 0.078(10) 0.032(9) 0.006(6) -0.005(7)
N22 0.084(13) 0.27(3) 0.092(12) -0.038(17) 0.045(11) -0.092(16)
N23 0.042(8) 0.22(2) 0.081(12) -0.027(13) 0.035(8) -0.014(11)
N24 0.031(6) 0.117(11) 0.058(8) -0.012(8) 0.008(6) 0.001(7)
N25 0.051(7) 0.109(11) 0.041(7) 0.007(7) 0.016(6) -0.021(7)
N26 0.18(3) 0.20(3) 0.38(5) 0.16(4) -0.11(3) -0.03(2)
C1 0.075(10) 0.051(8) 0.029(7) -0.005(6) 0.017(7) -0.012(7)
C2 0.065(10) 0.075(11) 0.054(9) -0.011(8) 0.018(8) -0.021(8)
C3 0.052(9) 0.064(10) 0.073(11) -0.003(8) 0.017(8) -0.014(7)
C4 0.061(9) 0.043(8) 0.052(9) 0.002(7) 0.019(7) -0.012(6)
C5 0.044(7) 0.048(8) 0.057(9) 0.007(7) 0.025(6) 0.007(6)
C6 0.051(7) 0.030(6) 0.047(8) 0.005(6) 0.024(6) -0.001(5)
C7 0.083(11) 0.054(9) 0.054(9) 0.008(7) 0.037(8) -0.006(8)
C8 0.086(11) 0.059(10) 0.070(11) 0.027(8) 0.054(9) 0.004(8)
C9 0.107(13) 0.058(10) 0.041(8) 0.007(7) 0.040(8) 0.005(9)
C10 0.062(9) 0.047(8) 0.052(9) 0.004(7) 0.028(7) 0.005(7)
C11 0.050(9) 0.088(12) 0.062(10) 0.010(9) 0.015(8) -0.018(8)
C12 0.050(9) 0.087(13) 0.085(12) 0.017(10) 0.021(8) -0.022(8)
C13 0.053(10) 0.109(15) 0.065(11) 0.004(10) 0.023(8) -0.024(9)
C14 0.064(11) 0.077(11) 0.083(12) 0.007(9) 0.028(9) -0.018(9)
C15 0.061(9) 0.074(11) 0.049(9) 0.005(8) 0.024(7) -0.020(8)
C16 0.062(9) 0.069(10) 0.061(10) 0.006(8) 0.038(8) -0.010(8)
C17 0.091(13) 0.059(11) 0.127(16) 0.037(11) 0.070(12) 0.006(9)
C18 0.111(17) 0.081(14) 0.18(2) 0.045(15) 0.082(17) 0.009(12)
C19 0.094(14) 0.109(16) 0.117(17) 0.057(13) 0.051(13) 0.010(12)
C20 0.073(11) 0.037(8) 0.106(13) 0.017(8) 0.045(10) 0.003(7)
C21 0.055(8) 0.037(7) 0.047(8) 0.001(6) 0.024(6) -0.006(6)
C22 0.056(9) 0.059(9) 0.041(8) -0.009(7) 0.005(6) -0.006(7)
C23 0.050(8) 0.050(9) 0.064(10) -0.033(7) 0.012(7) -0.022(7)
C24 0.039(7) 0.041(8) 0.066(10) -0.014(7) 0.006(7) -0.012(6)
C25 0.031(6) 0.030(6) 0.062(9) -0.009(6) 0.018(6) -0.008(5)
C26 0.023(6) 0.033(6) 0.050(8) -0.010(6) 0.010(5) -0.007(5)
C27 0.047(8) 0.035(7) 0.058(9) -0.001(6) 0.009(6) -0.019(6)
C28 0.066(10) 0.046(8) 0.077(11) 0.013(8) 0.023(8) -0.027(7)
C29 0.064(9) 0.047(8) 0.047(8) 0.008(6) 0.020(7) -0.016(7)
C30 0.048(8) 0.053(8) 0.041(8) -0.003(6) 0.020(6) -0.021(6)
C31 0.086(11) 0.026(7) 0.052(9) -0.002(6) 0.013(8) -0.007(7)
C32 0.150(17) 0.055(10) 0.061(10) 0.028(8) 0.062(11) 0.013(10)
C33 0.078(6) 0.061(6) 0.062(6) -0.001(4) 0.022(4) -0.023(4)
C34 0.077(9) 0.037(7) 0.041(7) 0.000(6) 0.001(6) -0.022(7)
C34A 0.072(5) 0.065(5) 0.065(5) 0.006(3) 0.019(3) -0.011(3)
C35 0.116(14) 0.053(10) 0.033(8) 0.013(7) 0.005(10) -0.056(9)
C36 0.055(8) 0.036(7) 0.035(7) 0.005(6) 0.015(6) 0.014(6)
C37 0.069(9) 0.025(6) 0.022(6) 0.008(5) 0.015(6) 0.010(6)
C38 0.051(7) 0.025(6) 0.045(7) -0.006(5) 0.028(6) -0.009(5)
C39 0.036(6) 0.028(6) 0.031(6) -0.002(5) 0.008(5) 0.001(5)
C40 0.041(6) 0.024(6) 0.028(6) -0.005(5) 0.019(5) 0.005(5)
C41 0.042(6) 0.025(6) 0.022(6) 0.000(4) 0.008(5) -0.002(5)
C42 0.045(7) 0.016(5) 0.041(7) -0.001(5) 0.001(5) -0.013(5)
C43 0.028(6) 0.044(7) 0.056(8) 0.013(6) 0.007(6) -0.001(5)
C44 0.057(8) 0.020(6) 0.038(7) 0.004(5) 0.018(6) 0.004(5)
C45 0.038(6) 0.032(6) 0.032(6) -0.007(5) 0.009(5) -0.009(5)
C46 0.040(7) 0.025(6) 0.037(7) 0.003(5) 0.011(5) -0.001(5)
C47 0.040(7) 0.049(8) 0.057(9) 0.006(7) 0.022(6) -0.006(6)
C48 0.063(9) 0.065(10) 0.050(9) 0.002(7) 0.033(7) 0.009(7)
C49 0.051(8) 0.042(7) 0.056(8) -0.016(6) 0.028(7) -0.007(6)
C50 0.029(6) 0.035(6) 0.023(6) 0.005(5) 0.002(5) 0.006(5)
C51 0.027(6) 0.032(6) 0.029(6) 0.005(5) 0.000(5) -0.003(5)
C52 0.040(7) 0.041(7) 0.045(8) -0.001(6) 0.005(6) 0.005(6)
C53 0.037(8) 0.065(10) 0.062(10) 0.005(8) -0.004(7) -0.012(7)
C54 0.051(8) 0.057(9) 0.051(9) 0.024(7) 0.019(7) -0.001(7)
C55 0.038(7) 0.051(8) 0.035(7) 0.006(6) 0.011(5) -0.004(6)
C56 0.082(11) 0.060(9) 0.050(9) 0.010(7) 0.026(8) 0.025(8)
C57 0.078(11) 0.088(12) 0.052(9) -0.008(8) 0.038(9) 0.015(9)
C58 0.070(11) 0.079(11) 0.077(12) -0.023(9) 0.055(9) 0.001(9)
C59 0.048(8) 0.059(9) 0.055(9) -0.009(7) 0.020(7) 0.012(6)
C60 0.041(7) 0.032(6) 0.044(7) -0.004(5) 0.010(6) 0.004(5)
C61 0.031(6) 0.036(7) 0.039(7) 0.000(5) 0.007(5) 0.001(5)
C62 0.029(6) 0.048(8) 0.055(9) 0.007(6) 0.012(6) 0.009(5)
C63 0.031(7) 0.050(8) 0.051(8) 0.006(6) -0.001(6) 0.009(6)
C64 0.050(8) 0.074(10) 0.028(7) -0.002(7) 0.003(6) 0.000(7)
C65 0.038(7) 0.059(9) 0.046(8) 0.011(7) 0.015(6) 0.015(6)
C66 0.041(7) 0.033(6) 0.040(7) 0.007(5) 0.018(6) 0.002(5)
C67 0.051(8) 0.031(7) 0.048(8) 0.004(6) 0.025(6) -0.012(6)
C68 0.071(10) 0.042(8) 0.035(7) 0.014(6) 0.012(7) -0.007(7)
C69 0.046(8) 0.049(8) 0.052(8) 0.011(6) 0.021(6) -0.002(6)
C70 0.050(7) 0.023(6) 0.017(5) -0.005(4) 0.014(5) -0.003(5)
C71 0.038(6) 0.025(6) 0.025(6) 0.005(5) 0.005(5) 0.012(5)
C72 0.052(8) 0.056(9) 0.047(8) 0.007(7) 0.022(7) 0.015(6)
C73 0.027(7) 0.075(10) 0.047(8) 0.012(7) 0.003(6) 0.008(6)
C74 0.035(7) 0.038(7) 0.050(8) -0.017(6) 0.017(6) -0.006(5)
C75 0.039(7) 0.020(5) 0.035(6) -0.005(5) 0.015(5) 0.003(5)
C76 0.032(6) 0.045(7) 0.038(7) 0.003(6) 0.013(5) 0.003(5)
C77 0.045(8) 0.065(9) 0.045(8) 0.008(7) 0.025(6) 0.010(6)
C78 0.035(7) 0.046(8) 0.067(10) 0.024(7) 0.019(6) 0.003(6)
C79 0.031(6) 0.038(7) 0.050(8) 0.011(6) 0.011(6) -0.003(5)
C80 0.026(6) 0.023(6) 0.060(8) 0.008(5) 0.015(5) 0.008(4)
C81 0.035(6) 0.034(7) 0.041(7) 0.001(5) 0.012(5) 0.006(5)
C82 0.075(10) 0.022(6) 0.056(9) -0.004(6) 0.024(7) 0.003(6)
C83 0.089(11) 0.031(7) 0.058(9) -0.018(7) 0.034(8) -0.005(7)
C84 0.066(9) 0.056(9) 0.042(8) -0.012(7) 0.013(7) 0.009(7)
C85 0.072(9) 0.024(6) 0.038(7) -0.011(5) 0.025(6) 0.006(6)
C86 0.039(7) 0.029(6) 0.055(8) -0.014(6) 0.029(6) -0.001(5)
C87 0.059(9) 0.050(8) 0.081(11) -0.013(8) 0.049(8) -0.005(7)
C88 0.056(9) 0.072(10) 0.100(13) -0.064(9) 0.049(9) -0.030(8)
C89 0.034(7) 0.071(10) 0.084(11) -0.029(9) 0.018(7) -0.006(7)
C90 0.043(7) 0.035(6) 0.033(6) -0.006(5) 0.023(5) -0.008(5)
C91 0.033(6) 0.029(6) 0.030(6) 0.006(5) 0.011(5) 0.005(5)
C92 0.046(7) 0.030(6) 0.048(8) -0.012(6) 0.014(6) -0.006(5)
C93 0.020(6) 0.039(7) 0.051(8) 0.003(6) 0.011(5) 0.001(5)
C94 0.029(6) 0.040(7) 0.048(8) 0.021(6) 0.018(5) 0.017(5)
C95 0.046(7) 0.028(6) 0.030(6) 0.006(5) 0.019(5) 0.007(5)
C96 0.044(9) 0.144(16) 0.048(9) -0.014(10) 0.027(7) -0.007(9)
C97 0.033(8) 0.154(18) 0.059(11) -0.041(11) 0.033(8) -0.009(9)
C98 0.023(7) 0.167(19) 0.057(11) -0.050(12) 0.008(7) -0.002(9)
C99 0.028(8) 0.113(14) 0.074(11) -0.027(10) -0.004(7) 0.000(8)
C100 0.034(8) 0.153(19) 0.060(11) 0.003(12) -0.003(8) -0.021(10)
C101 0.030(9) 0.28(3) 0.077(13) 0.071(17) -0.011(8) -0.020(13)
C102 0.174(13) 0.182(13) 0.177(13) 0.008(5) 0.055(6) -0.002(5)
C103 0.215(17) 0.223(17) 0.217(17) 0.006(5) 0.068(7) 0.000(5)
C104 0.146(11) 0.158(11) 0.151(11) 0.008(5) 0.049(6) -0.002(5)
C105 0.023(8) 0.27(3) 0.087(14) 0.109(17) 0.011(8) 0.000(12)
C106 0.21(3) 0.32(4) 0.136(17) -0.09(3) 0.14(2) -0.17(3)
C107 0.194(15) 0.196(15) 0.192(15) -0.001(5) 0.060(7) -0.003(5)
C108 0.28(5) 0.22(4) 0.16(3) -0.05(3) 0.12(3) -0.13(3)
C109 0.051(12) 0.29(4) 0.099(19) -0.08(2) 0.036(12) -0.062(18)
C110 0.093(19) 0.37(6) 0.16(3) -0.11(4) 0.06(2) -0.11(3)
C111 0.037(10) 0.21(3) 0.081(16) -0.017(19) 0.007(10) -0.015(14)
C112 0.059(14) 0.24(4) 0.13(2) 0.03(3) 0.031(15) 0.024(17)
C113 0.080(17) 0.31(6) 0.13(3) 0.12(4) 0.033(19) 0.06(3)
C114 0.11(2) 0.27(5) 0.15(3) 0.07(4) 0.08(2) 0.08(3)
C115 0.045(11) 0.27(4) 0.085(16) -0.012(19) 0.030(11) 0.052(15)
C116 0.053(10) 0.099(13) 0.059(10) -0.017(10) -0.006(8) -0.008(9)
C117 0.046(9) 0.107(14) 0.083(13) -0.021(11) 0.006(8) 0.012(9)
C118 0.064(11) 0.121(16) 0.063(11) -0.024(11) 0.001(9) -0.003(10)
C119 0.043(9) 0.105(14) 0.067(11) -0.013(10) -0.003(8) 0.006(9)
C120 0.031(7) 0.109(13) 0.045(9) -0.016(9) -0.009(6) -0.016(8)
C121 0.024(6) 0.092(11) 0.038(8) -0.002(7) 0.005(5) -0.011(7)
C122 0.047(9) 0.116(14) 0.055(10) -0.031(9) 0.016(7) -0.009(9)
C123 0.052(10) 0.17(2) 0.049(10) 0.003(12) 0.022(8) -0.024(12)
C124 0.070(12) 0.148(18) 0.065(12) 0.014(12) 0.056(10) 0.013(11)
C125 0.082(13) 0.109(15) 0.076(12) -0.014(10) 0.056(11) -0.015(11)
C126 0.079(14) 0.15(2) 0.13(2) 0.05(2) 0.005(17) -0.018(15)
C127 0.078(14) 0.062(13) 0.20(3) 0.018(16) 0.047(16) 0.014(10)
C128 0.15(3) 0.25(4) 0.20(4) 0.07(3) 0.11(3) 0.11(3)
C129 0.15(3) 0.15(3) 0.30(5) -0.04(3) 0.08(3) -0.05(2)
C130 0.22(4) 0.18(4) 0.16(3) -0.04(3) -0.01(3) 0.07(3)

loop_
_atom_type_symbol
_atom_type_description
_atom_type_scat_dispersion_real
_atom_type_scat_dispersion_imag
_atom_type_scat_source
C C 0.0033 0.0016 'International Tables Vol C Tables 4.2.6.8 and 6.1.1.4'
H H 0.0000 0.0000 'International Tables Vol C Tables 4.2.6.8 and 6.1.1.4'
Co Co 0.3494 0.9721 'International Tables Vol C Tables 4.2.6.8 and 6.1.1.4'
Mo Mo -1.6832 0.6857 'International Tables Vol C Tables 4.2.6.8 and 6.1.1.4'
N N 0.0061 0.0033 'International Tables Vol C Tables 4.2.6.8 and 6.1.1.4'
O O 0.0106 0.0060 'International Tables Vol C Tables 4.2.6.8 and 6.1.1.4'
P P 0.1023 0.0942 'International Tables Vol C Tables 4.2.6.8 and 6.1.1.4'

loop_
_geom_angle_atom_site_label_1
_geom_angle_atom_site_label_2
_geom_angle_atom_site_label_3
_geom_angle
_geom_angle_site_symmetry_1
_geom_angle_site_symmetry_3
O1 Mo1 O39 72.8(3) . .
O2 Mo1 O1 80.3(3) . .
O2 Mo1 O39 81.9(3) . .
O11 Mo1 O1 91.2(3) . .
O11 Mo1 O2 155.3(3) . .
O11 Mo1 O39 73.4(3) . .
O12 Mo1 O1 156.6(3) . .
O12 Mo1 O2 86.7(3) . .
O12 Mo1 O11 92.6(3) . .
O12 Mo1 O39 86.2(3) . .
O22 Mo1 O1 98.8(3) . .
O22 Mo1 O2 102.7(3) . .
O22 Mo1 O11 101.5(3) . .
O22 Mo1 O12 103.0(3) . .
O22 Mo1 O39 169.8(3) . .
O1 Mo2 O39 72.2(3) . .
O4 Mo2 O1 79.7(3) . .
O4 Mo2 O39 83.0(3) . .
O9 Mo2 O1 155.0(3) . .
O9 Mo2 O4 87.9(3) . .
O9 Mo2 O10 93.2(3) . .
O9 Mo2 O39 84.8(3) . .
O10 Mo2 O1 89.5(3) . .
O10 Mo2 O4 155.8(3) . .
O10 Mo2 O39 73.0(3) . .
O25 Mo2 O1 99.9(3) . .
O25 Mo2 O4 101.7(3) . .
O25 Mo2 O9 103.9(3) . .
O25 Mo2 O10 101.6(3) . .
O25 Mo2 O39 170.1(3) . .
O3 Mo3 O38 72.6(3) . .
O4 Mo3 O3 79.8(3) . .
O4 Mo3 O38 82.8(3) . .
O7 Mo3 O3 89.7(4) . .
O7 Mo3 O4 156.6(3) . .
O7 Mo3 O38 74.1(3) . .
O8 Mo3 O3 155.9(3) . .
O8 Mo3 O4 87.7(3) . .
O8 Mo3 O7 93.9(4) . .
O8 Mo3 O38 85.5(3) . .
O24 Mo3 O3 99.3(4) . .
O24 Mo3 O4 101.1(4) . .
O24 Mo3 O7 101.2(4) . .
O24 Mo3 O8 103.3(4) . .
O24 Mo3 O38 170.4(4) . .
O2 Mo4 O3 80.8(3) . .
O2 Mo4 O38 82.1(3) . .
O3 Mo4 O38 72.3(3) . .
O5 Mo4 O2 86.2(3) . .
O5 Mo4 O3 154.3(3) . .
O5 Mo4 O6 93.6(3) . .
O5 Mo4 O38 84.1(3) . .
O6 Mo4 O2 155.7(3) . .
O6 Mo4 O3 89.4(3) . .
O6 Mo4 O38 73.7(3) . .
O23 Mo4 O2 101.3(4) . .
O23 Mo4 O3 100.8(4) . .
O23 Mo4 O5 103.4(4) . .
O23 Mo4 O6 102.4(4) . .
O23 Mo4 O38 171.8(3) . .
O10 Mo5 O11 84.7(3) . .
O10 Mo5 O39 72.2(3) . .
O11 Mo5 O39 72.6(3) . .
O17 Mo5 O10 90.8(3) . .
O17 Mo5 O11 157.5(3) . .
O17 Mo5 O39 85.0(3) . .
O26 Mo5 O10 100.9(3) . .
O26 Mo5 O11 99.7(3) . .
O26 Mo5 O17 102.8(3) . .
O26 Mo5 O34 103.0(3) . .
O26 Mo5 O39 169.8(3) . .
O34 Mo5 O10 156.1(3) . .
O34 Mo5 O11 90.4(3) . .
O34 Mo5 O17 84.8(3) . .
O34 Mo5 O39 83.9(3) . .
O8 Mo6 O9 84.0(3) . .
O8 Mo6 O15 90.3(4) . .
O8 Mo6 O16 156.9(3) . .
O8 Mo6 O40 84.0(3) . .
O9 Mo6 O40 83.5(3) . .
O15 Mo6 O9 155.8(3) . .
O15 Mo6 O16 85.0(4) . .
O15 Mo6 O40 72.4(3) . .
O16 Mo6 O9 91.1(3) . .
O16 Mo6 O40 73.0(3) . .
O29 Mo6 O8 105.3(4) . .
O29 Mo6 O9 102.2(4) . .
O29 Mo6 O15 102.0(4) . .
O29 Mo6 O16 97.8(4) . .
O29 Mo6 O40 169.4(4) . .
O6 Mo7 O14 155.0(3) . .
O6 Mo7 O38 72.4(3) . .
O7 Mo7 O6 84.8(4) . .
O7 Mo7 O14 90.1(4) . .
O7 Mo7 O38 72.5(3) . .
O13 Mo7 O6 90.6(4) . .
O13 Mo7 O7 155.1(3) . .
O13 Mo7 O14 83.9(4) . .
O13 Mo7 O38 82.8(3) . .
O14 Mo7 O38 82.6(3) . .
O28 Mo7 O6 100.9(4) . .
O28 Mo7 O7 101.1(4) . .
O28 Mo7 O13 103.8(4) . .
O28 Mo7 O14 104.1(4) . .
O28 Mo7 O38 170.9(4) . .
O5 Mo8 O12 85.1(3) . .
O5 Mo8 O35 154.0(3) . .
O5 Mo8 O36 90.4(3) . .
O5 Mo8 O37 82.6(3) . .
O12 Mo8 O35 90.0(3) . .
O12 Mo8 O36 156.0(3) . .
O12 Mo8 O37 85.2(3) . .
O27 Mo8 O5 104.3(4) . .
O27 Mo8 O12 102.5(3) . .
O27 Mo8 O35 101.6(3) . .
O27 Mo8 O36 101.5(3) . .
O27 Mo8 O37 170.0(3) . .
O35 Mo8 O37 71.6(3) . .
O36 Mo8 O35 83.8(3) . .
O36 Mo8 O37 70.8(3) . .
O16 Mo9 O17 91.8(3) . .
O16 Mo9 O18 156.2(3) . .
O16 Mo9 O21 91.2(3) . .
O16 Mo9 O40 73.1(3) . .
O17 Mo9 O18 86.8(3) . .
O17 Mo9 O21 155.6(3) . .
O17 Mo9 O40 85.0(3) . .
O18 Mo9 O21 80.8(3) . .
O18 Mo9 O40 83.1(3) . .
O21 Mo9 O40 72.8(3) . .
O30 Mo9 O16 102.5(4) . .
O30 Mo9 O17 102.6(4) . .
O30 Mo9 O18 101.0(4) . .
O30 Mo9 O21 100.4(4) . .
O30 Mo9 O40 171.6(3) . .
O14 Mo10 O15 94.6(4) . .
O14 Mo10 O20 86.6(4) . .
O14 Mo10 O21 154.9(3) . .
O14 Mo10 O40 85.3(3) . .
O15 Mo10 O20 154.6(3) . .
O15 Mo10 O21 89.4(4) . .
O15 Mo10 O40 72.7(3) . .
O20 Mo10 O21 79.6(3) . .
O20 Mo10 O40 82.1(3) . .
O21 Mo10 O40 72.3(3) . .
O33 Mo10 O14 103.3(4) . .
O33 Mo10 O15 102.8(4) . .
O33 Mo10 O20 101.7(4) . .
O33 Mo10 O21 99.9(4) . .
O33 Mo10 O40 170.8(4) . .
O18 Mo11 O19 80.5(3) . .
O18 Mo11 O37 83.7(3) . .
O19 Mo11 O37 72.5(3) . .
O31 Mo11 O18 100.9(4) . .
O31 Mo11 O19 100.0(4) . .
O31 Mo11 O34 103.5(3) . .
O31 Mo11 O35 101.2(4) . .
O31 Mo11 O37 170.5(3) . .
O34 Mo11 O18 85.9(3) . .
O34 Mo11 O19 154.8(3) . .
O34 Mo11 O37 85.0(3) . .
O35 Mo11 O18 157.5(3) . .
O35 Mo11 O19 92.0(3) . .
O35 Mo11 O34 92.5(3) . .
O35 Mo11 O37 73.8(3) . .
O13 Mo12 O19 155.4(3) . .
O13 Mo12 O20 86.6(4) . .
O13 Mo12 O37 85.6(3) . .
O19 Mo12 O37 72.7(3) . .
O20 Mo12 O19 79.3(3) . .
O20 Mo12 O37 82.5(3) . .
O32 Mo12 O13 102.6(4) . .
O32 Mo12 O19 100.0(4) . .
O32 Mo12 O20 102.2(4) . .
O32 Mo12 O36 102.0(4) . .
O32 Mo12 O37 170.7(3) . .
O36 Mo12 O13 94.9(4) . .
O36 Mo12 O19 89.6(3) . .
O36 Mo12 O20 154.8(3) . .
O36 Mo12 O37 72.6(3) . .
O43 Mo13 O44 80.3(3) . .
O43 Mo13 O79 82.0(3) . .
O44 Mo13 O79 72.3(3) . .
O48 Mo13 O43 101.1(3) . .
O48 Mo13 O44 99.5(4) . .
O48 Mo13 O49 102.4(4) . .
O48 Mo13 O56 103.3(4) . .
O48 Mo13 O79 170.8(3) . .
O49 Mo13 O43 155.7(3) . .
O49 Mo13 O44 89.7(3) . .
O49 Mo13 O79 73.8(3) . .
O56 Mo13 O43 86.2(3) . .
O56 Mo13 O44 155.4(3) . .
O56 Mo13 O49 94.5(3) . .
O56 Mo13 O79 85.5(3) . .
O41 Mo14 O44 80.4(3) . .
O41 Mo14 O79 81.4(3) . .
O44 Mo14 O79 72.3(3) . .
O45 Mo14 O41 101.1(3) . .
O45 Mo14 O44 99.6(4) . .
O45 Mo14 O50 102.3(4) . .
O45 Mo14 O51 103.1(4) . .
O45 Mo14 O79 171.2(3) . .
O50 Mo14 O41 155.9(3) . .
O50 Mo14 O44 90.1(3) . .
O50 Mo14 O79 74.6(3) . .
O51 Mo14 O41 86.0(3) . .
O51 Mo14 O44 155.4(3) . .
O51 Mo14 O50 94.2(3) . .
O51 Mo14 O79 85.5(3) . .
O41 Mo15 O42 80.2(3) . .
O41 Mo15 O78 82.0(3) . .
O42 Mo15 O78 72.0(2) . .
O46 Mo15 O41 101.0(3) . .
O46 Mo15 O42 99.6(3) . .
O46 Mo15 O52 102.3(3) . .
O46 Mo15 O53 101.6(3) . .
O46 Mo15 O78 170.6(3) . .
O52 Mo15 O41 86.6(3) . .
O52 Mo15 O42 156.3(3) . .
O52 Mo15 O78 86.7(3) . .
O53 Mo15 O41 156.2(3) . .
O53 Mo15 O42 88.8(3) . .
O53 Mo15 O52 95.7(3) . .
O53 Mo15 O78 74.6(3) . .
O42 Mo16 O78 72.5(3) . .
O43 Mo16 O42 81.0(3) . .
O43 Mo16 O78 81.6(3) . .
O47 Mo16 O42 99.4(3) . .
O47 Mo16 O43 101.9(3) . .
O47 Mo16 O54 101.4(3) . .
O47 Mo16 O55 104.3(4) . .
O47 Mo16 O78 170.8(3) . .
O54 Mo16 O42 89.9(3) . .
O54 Mo16 O43 156.1(3) . .
O54 Mo16 O78 74.6(3) . .
O55 Mo16 O42 154.7(3) . .
O55 Mo16 O43 85.6(3) . .
O55 Mo16 O54 93.9(3) . .
O55 Mo16 O78 84.4(3) . .
O49 Mo17 O50 83.0(3) . .
O49 Mo17 O79 71.6(3) . .
O50 Mo17 O79 72.3(3) . .
O57 Mo17 O49 101.5(4) . .
O57 Mo17 O50 102.3(4) . .
O57 Mo17 O58 102.9(4) . .
O57 Mo17 O68 102.5(4) . .
O57 Mo17 O79 171.4(3) . .
O58 Mo17 O49 155.6(3) . .
O58 Mo17 O50 91.2(3) . .
O58 Mo17 O68 86.5(3) . .
O58 Mo17 O79 84.1(3) . .
O68 Mo17 O49 89.0(3) . .
O68 Mo17 O50 155.0(3) . .
O68 Mo17 O79 82.8(3) . .
O51 Mo18 O52 85.5(3) . .
O51 Mo18 O59 91.0(3) . .
O51 Mo18 O61 155.6(3) . .
O51 Mo18 O80 84.0(3) . .
O52 Mo18 O61 87.0(3) . .
O52 Mo18 O80 82.8(3) . .
O59 Mo18 O52 155.3(3) . .
O59 Mo18 O61 86.2(3) . .
O59 Mo18 O80 72.5(3) . .
O60 Mo18 O51 102.4(4) . .
O60 Mo18 O52 104.9(3) . .
O60 Mo18 O59 99.7(3) . .
O60 Mo18 O61 102.0(3) . .
O60 Mo18 O80 170.2(3) . .
O61 Mo18 O80 72.0(3) . .
O53 Mo19 O78 71.4(2) . .
O54 Mo19 O53 83.1(3) . .
O54 Mo19 O78 72.3(3) . .
O62 Mo19 O53 88.4(3) . .
O62 Mo19 O54 154.5(3) . .
O62 Mo19 O78 82.2(3) . .
O63 Mo19 O53 101.2(3) . .
O63 Mo19 O54 101.9(3) . .
O63 Mo19 O62 103.3(3) . .
O63 Mo19 O64 103.7(3) . .
O63 Mo19 O78 170.8(3) . .
O64 Mo19 O53 155.2(3) . .
O64 Mo19 O54 90.9(3) . .
O64 Mo19 O62 86.8(3) . .
O64 Mo19 O78 83.8(3) . .
O55 Mo20 O56 85.4(3) . .
O55 Mo20 O65 90.0(3) . .
O55 Mo20 O67 155.8(3) . .
O55 Mo20 O77 83.2(3) . .
O56 Mo20 O67 89.1(3) . .
O56 Mo20 O77 82.7(3) . .
O65 Mo20 O56 156.1(3) . .
O65 Mo20 O67 85.5(3) . .
O65 Mo20 O77 73.5(3) . .
O66 Mo20 O55 103.1(3) . .
O66 Mo20 O56 103.0(3) . .
O66 Mo20 O65 100.9(3) . .
O66 Mo20 O67 101.0(3) . .
O66 Mo20 O77 171.7(3) . .
O67 Mo20 O77 72.7(2) . .
O58 Mo21 Co4 125.5(2) . .
O58 Mo21 O69 85.2(3) . .
O58 Mo21 O71 156.2(3) . .
O58 Mo21 O80 85.3(3) . .
O59 Mo21 Co4 132.6(2) . .
O59 Mo21 O58 91.4(3) . .
O59 Mo21 O69 154.1(3) . .
O59 Mo21 O71 90.1(3) . .
O59 Mo21 O80 73.7(3) . .
O69 Mo21 Co4 40.7(2) . .
O69 Mo21 O71 83.1(3) . .
O69 Mo21 O80 80.4(2) . .
O70 Mo21 Co4 97.9(3) . .
O70 Mo21 O58 102.7(3) . .
O70 Mo21 O59 101.9(3) . .
O70 Mo21 O69 103.8(3) . .
O70 Mo21 O71 100.3(3) . .
O70 Mo21 O80 171.2(3) . .
O71 Mo21 Co4 43.8(2) . .
O71 Mo21 O80 72.4(2) . .
O80 Mo21 Co4 80.28(16) . .
O67 Mo22 O68 93.1(3) . .
O67 Mo22 O69 156.5(3) . .
O67 Mo22 O75 88.8(3) . .
O67 Mo22 O77 74.6(3) . .
O68 Mo22 O69 85.9(3) . .
O68 Mo22 O75 157.4(3) . .
O68 Mo22 O77 85.9(3) . .
O69 Mo22 O75 83.5(3) . .
O69 Mo22 O77 81.9(3) . .
O75 Mo22 O77 72.9(2) . .
O76 Mo22 O67 101.4(3) . .
O76 Mo22 O68 101.4(3) . .
O76 Mo22 O69 101.8(3) . .
O76 Mo22 O75 100.3(3) . .
O76 Mo22 O77 172.0(3) . .
O64 Mo23 O73 84.6(3) . .
O64 Mo23 O75 156.0(3) . .
O64 Mo23 O77 85.2(3) . .
O65 Mo23 O64 91.5(3) . .
O65 Mo23 O73 154.0(3) . .
O65 Mo23 O75 90.2(3) . .
O65 Mo23 O77 73.9(3) . .
O73 Mo23 O75 83.5(3) . .
O73 Mo23 O77 80.2(3) . .
O74 Mo23 O64 101.6(3) . .
O74 Mo23 O65 101.9(3) . .
O74 Mo23 O73 104.1(3) . .
O74 Mo23 O75 101.5(3) . .
O74 Mo23 O77 172.2(3) . .
O75 Mo23 O77 72.3(2) . .
O61 Mo24 O62 92.8(3) . .
O61 Mo24 O71 90.4(3) . .
O61 Mo24 O73 155.7(3) . .
O61 Mo24 O80 74.3(3) . .
O62 Mo24 O71 157.9(3) . .
O62 Mo24 O73 84.8(3) . .
O62 Mo24 O80 86.3(3) . .
O71 Mo24 O80 73.5(2) . .
O72 Mo24 O61 102.3(3) . .
O72 Mo24 O62 101.4(3) . .
O72 Mo24 O71 99.3(3) . .
O72 Mo24 O73 101.9(3) . .
O72 Mo24 O80 171.9(3) . .
O73 Mo24 O71 83.4(3) . .
O73 Mo24 O80 81.4(3) . .
O1 Co1 O3 129.8(3) . .
O2 Co1 O1 73.9(3) . .
O2 Co1 O3 74.4(3) . .
O2 Co1 O4 98.7(3) . .
O2 Co1 N1 91.1(3) . .
O2 Co1 N2 168.9(4) . .
O4 Co1 O1 73.9(3) . .
O4 Co1 O3 73.7(3) . .
O4 Co1 N1 170.0(3) . .
O4 Co1 N2 92.4(4) . .
N1 Co1 O1 107.4(3) . .
N1 Co1 O3 111.2(3) . .
N2 Co1 O1 109.5(3) . .
N2 Co1 O3 109.1(3) . .
N2 Co1 N1 77.8(4) . .
O18 Co2 O19 74.2(3) . .
O18 Co2 O20 98.3(3) . .
O18 Co2 O21 73.9(3) . .
O18 Co2 N3 91.1(4) . .
O20 Co2 O19 72.6(3) . .
O20 Co2 O21 73.7(3) . .
O21 Co2 O19 128.9(3) . .
N3 Co2 O19 109.4(4) . .
N3 Co2 O20 170.6(4) . .
N3 Co2 O21 110.1(4) . .
N4 Co2 O18 168.6(4) . .
N4 Co2 O19 108.8(4) . .
N4 Co2 O20 93.1(4) . .
N4 Co2 O21 110.3(4) . .
N4 Co2 N3 77.5(5) . .
O41 Co3 O42 75.4(3) . .
O41 Co3 O43 100.0(3) . .
O41 Co3 O44 75.2(3) . .
O41 Co3 N5 169.4(3) . .
O41 Co3 N6 89.9(3) . .
O43 Co3 O42 74.2(3) . .
O43 Co3 O44 75.3(3) . .
O43 Co3 N5 90.4(3) . .
O43 Co3 N6 169.5(3) . .
O44 Co3 O42 132.6(3) . .
N5 Co3 O42 106.1(3) . .
N5 Co3 O44 109.5(3) . .
N6 Co3 O42 105.3(3) . .
N6 Co3 O44 111.0(3) . .
N6 Co3 N5 79.6(4) . .
O69 Co4 Mo21 37.4(2) . .
O69 Co4 O71 75.7(3) . .
O69 Co4 O73 97.9(3) . .
O69 Co4 O75 74.9(3) . .
O69 Co4 N7A 170.6(5) . 3_364
O69 Co4 C34A 170.6(5) . 3_364
O71 Co4 Mo21 39.47(19) . .
O71 Co4 O75 133.2(3) . .
O71 Co4 N7A 113.7(4) . 3_364
O71 Co4 C34A 113.7(4) . 3_364
O73 Co4 Mo21 92.8(2) . .
O73 Co4 O71 74.9(3) . .
O73 Co4 O75 74.1(3) . .
O73 Co4 N7A 85.5(5) . 3_364
O73 Co4 C34A 85.5(5) . 3_364
O75 Co4 Mo21 109.0(2) . .
O75 Co4 N7A 97.8(4) . 3_364
O75 Co4 C34A 97.8(4) . 3_364
N7A Co4 Mo21 151.6(4) 3_364 .
N7 Co4 Mo21 100.4(4) . .
N7 Co4 O69 94.0(5) . .
N7 Co4 O71 114.3(4) . .
N7 Co4 O73 166.7(4) . .
N7 Co4 O75 103.3(4) . .
N7 Co4 N7A 81.9(6) . 3_364
N7 Co4 C34A 81.9(6) . 3_364
C34A Co4 Mo21 151.6(4) 3_364 .
C34A Co4 N7A 0.0(4) 3_364 3_364
N8 Co5 N9 78.0(3) . .
N8 Co5 N10 94.4(3) . .
N8 Co5 N11 169.7(3) . .
N8 Co5 N12 96.2(4) . .
N8 Co5 N13 91.8(4) . .
N9 Co5 N10 91.1(3) . .
N9 Co5 N11 96.0(3) . .
N9 Co5 N13 96.5(3) . .
N11 Co5 N10 77.2(3) . .
N12 Co5 N9 171.8(4) . .
N12 Co5 N10 95.1(3) . .
N12 Co5 N11 90.6(4) . .
N12 Co5 N13 77.7(4) . .
N13 Co5 N10 171.0(4) . .
N13 Co5 N11 97.2(4) . .
N14 Co6 N15 76.3(3) . .
N14 Co6 N17 91.2(3) . .
N14 Co6 N19 95.9(3) . .
N15 Co6 N17 87.3(3) . .
N15 Co6 N19 170.7(4) . .
N16 Co6 N14 167.9(3) . .
N16 Co6 N15 98.6(3) . .
N16 Co6 N17 77.5(3) . .
N16 Co6 N19 90.1(3) . .
N18 Co6 N14 98.2(3) . .
N18 Co6 N15 98.5(3) . .
N18 Co6 N16 93.4(3) . .
N18 Co6 N17 169.9(4) . .
N18 Co6 N19 77.4(3) . .
N19 Co6 N17 98.1(3) . .
N20 Co7 N22 90.4(7) . .
N20 Co7 N24 93.3(5) . .
N21 Co7 N20 79.5(5) . .
N21 Co7 N22 92.9(8) . .
N21 Co7 N24 92.2(6) . .
N21 Co7 N25 95.0(5) . .
N22 Co7 N24 174.1(8) . .
N23 Co7 N20 95.9(6) . .
N23 Co7 N21 172.4(7) . .
N23 Co7 N22 80.9(9) . .
N23 Co7 N24 94.2(7) . .
N23 Co7 N25 90.2(5) . .
N25 Co7 N20 171.1(6) . .
N25 Co7 N22 96.9(7) . .
N25 Co7 N24 79.8(5) . .
O37 P1 O39 108.6(4) . .
O37 P1 O40 110.5(4) . .
O38 P1 O37 109.0(4) . .
O38 P1 O39 110.3(4) . .
O38 P1 O40 108.9(4) . .
O39 P1 O40 109.5(4) . .
O77 P2 O78 107.9(4) . .
O77 P2 O79 109.2(4) . .
O77 P2 O80 110.8(4) . .
O78 P2 O80 109.3(4) . .
O79 P2 O78 111.1(4) . .
O79 P2 O80 108.5(4) . .
Mo1 O1 Mo2 122.1(3) . .
Mo1 O1 Co1 99.6(3) . .
Mo2 O1 Co1 99.7(3) . .
Mo1 O2 Mo4 147.9(4) . .
Mo1 O2 Co1 103.9(3) . .
Mo4 O2 Co1 103.9(3) . .
Mo3 O3 Co1 100.2(3) . .
Mo4 O3 Mo3 122.3(4) . .
Mo4 O3 Co1 98.5(3) . .
Mo2 O4 Mo3 145.0(4) . .
Mo2 O4 Co1 105.0(3) . .
Mo3 O4 Co1 104.6(3) . .
Mo4 O5 Mo8 154.1(4) . .
Mo4 O6 Mo7 126.4(4) . .
Mo3 O7 Mo7 125.7(4) . .
Mo3 O8 Mo6 152.1(4) . .
Mo2 O9 Mo6 153.8(4) . .
Mo2 O10 Mo5 126.5(4) . .
Mo1 O11 Mo5 125.5(4) . .
Mo1 O12 Mo8 150.9(4) . .
Mo12 O13 Mo7 153.8(5) . .
Mo10 O14 Mo7 153.8(5) . .
Mo10 O15 Mo6 126.5(4) . .
Mo9 O16 Mo6 126.1(4) . .
Mo9 O17 Mo5 151.1(4) . .
Mo9 O18 Mo11 147.6(4) . .
Mo9 O18 Co2 103.2(3) . .
Mo11 O18 Co2 103.4(3) . .
Mo11 O19 Co2 99.8(3) . .
Mo12 O19 Mo11 121.6(4) . .
Mo12 O19 Co2 101.6(3) . .
Mo10 O20 Mo12 147.0(5) . .
Mo10 O20 Co2 104.3(4) . .
Mo12 O20 Co2 104.4(4) . .
Mo9 O21 Mo10 121.9(4) . .
Mo9 O21 Co2 100.1(3) . .
Mo10 O21 Co2 100.3(3) . .
Mo11 O34 Mo5 153.2(4) . .
Mo11 O35 Mo8 126.3(4) . .
Mo12 O36 Mo8 128.2(4) . .
Mo11 O37 Mo8 88.3(2) . .
Mo12 O37 Mo8 88.3(2) . .
Mo12 O37 Mo11 91.3(2) . .
P1 O37 Mo8 126.7(4) . .
P1 O37 Mo11 125.5(4) . .
P1 O37 Mo12 125.1(4) . .
Mo3 O38 Mo4 91.2(3) . .
Mo3 O38 Mo7 87.7(2) . .
Mo4 O38 Mo7 87.4(2) . .
P1 O38 Mo3 125.6(4) . .
P1 O38 Mo4 125.5(4) . .
P1 O38 Mo7 127.3(4) . .
Mo2 O39 Mo1 91.2(2) . .
Mo5 O39 Mo1 88.4(2) . .
Mo5 O39 Mo2 88.1(2) . .
P1 O39 Mo1 126.2(4) . .
P1 O39 Mo2 124.9(4) . .
P1 O39 Mo5 126.3(4) . .
Mo6 O40 Mo9 87.7(3) . .
Mo6 O40 Mo10 88.3(2) . .
Mo10 O40 Mo9 91.3(3) . .
P1 O40 Mo6 127.0(4) . .
P1 O40 Mo9 125.5(4) . .
P1 O40 Mo10 125.1(4) . .
Mo14 O41 Mo15 147.9(4) . .
Mo14 O41 Co3 103.2(3) . .
Mo15 O41 Co3 104.2(3) . .
Mo15 O42 Co3 98.6(3) . .
Mo16 O42 Mo15 121.8(3) . .
Mo16 O42 Co3 99.3(3) . .
Mo13 O43 Co3 103.0(3) . .
Mo16 O43 Mo13 148.4(4) . .
Mo16 O43 Co3 103.7(3) . .
Mo13 O44 Co3 99.8(3) . .
Mo14 O44 Mo13 121.8(4) . .
Mo14 O44 Co3 99.3(3) . .
Mo13 O49 Mo17 126.4(4) . .
Mo14 O50 Mo17 125.5(4) . .
Mo14 O51 Mo18 152.9(4) . .
Mo15 O52 Mo18 151.7(4) . .
Mo15 O53 Mo19 125.9(4) . .
Mo16 O54 Mo19 125.6(4) . .
Mo16 O55 Mo20 153.5(4) . .
Mo13 O56 Mo20 152.6(4) . .
Mo21 O58 Mo17 151.1(4) . .
Mo21 O59 Mo18 126.2(4) . .
Mo24 O61 Mo18 125.0(4) . .
Mo24 O62 Mo19 151.5(4) . .
Mo19 O64 Mo23 151.4(4) . .
Mo23 O65 Mo20 125.3(4) . .
Mo22 O67 Mo20 124.3(4) . .
Mo22 O68 Mo17 151.0(4) . .
Mo21 O69 Co4 101.9(3) . .
Mo22 O69 Mo21 152.3(4) . .
Mo22 O69 Co4 102.4(3) . .
Mo21 O71 Co4 96.7(3) . .
Mo24 O71 Mo21 122.1(4) . .
Mo24 O71 Co4 98.3(3) . .
Mo23 O73 Mo24 153.3(4) . .
Mo23 O73 Co4 101.7(3) . .
Mo24 O73 Co4 101.6(3) . .
Mo22 O75 Co4 97.0(3) . .
Mo23 O75 Mo22 123.7(3) . .
Mo23 O75 Co4 98.1(3) . .
Mo20 O77 Mo23 87.3(2) . .
Mo22 O77 Mo20 88.3(2) . .
Mo22 O77 Mo23 90.0(2) . .
P2 O77 Mo20 127.7(4) . .
P2 O77 Mo22 124.9(4) . .
P2 O77 Mo23 126.2(4) . .
Mo15 O78 Mo16 91.9(2) . .
Mo15 O78 Mo19 88.0(2) . .
Mo16 O78 Mo19 87.4(2) . .
P2 O78 Mo15 124.4(4) . .
P2 O78 Mo16 126.1(4) . .
P2 O78 Mo19 127.2(4) . .
Mo13 O79 Mo14 91.6(2) . .
Mo13 O79 Mo17 88.1(2) . .
Mo14 O79 Mo17 87.5(2) . .
P2 O79 Mo13 125.0(4) . .
P2 O79 Mo14 126.1(4) . .
P2 O79 Mo17 126.7(4) . .
Mo18 O80 Mo21 87.5(2) . .
Mo24 O80 Mo18 88.6(2) . .
Mo24 O80 Mo21 90.9(2) . .
P2 O80 Mo18 127.0(3) . .
P2 O80 Mo21 125.9(3) . .
P2 O80 Mo24 125.0(4) . .
C1 N1 Co1 125.5(9) . .
C1 N1 C5 119.1(12) . .
C5 N1 Co1 115.4(8) . .
C6 N2 Co1 116.1(8) . .
C10 N2 Co1 123.1(9) . .
C10 N2 C6 120.7(11) . .
C16 N3 Co2 117.4(10) . .
C16 N3 C20 117.1(13) . .
C20 N3 Co2 125.5(9) . .
C11 N4 Co2 125.7(10) . .
C11 N4 C15 118.5(12) . .
C15 N4 Co2 115.7(10) . .
C26 N5 Co3 114.0(8) . .
C30 N5 Co3 126.9(8) . .
C30 N5 C26 119.0(10) . .
C21 N6 Co3 126.6(8) . .
C21 N6 C25 120.1(11) . .
C25 N6 Co3 113.2(8) . .
C33 N7A Co4 133.2(13) . 3_364
C33 N7A C35 116.7(15) . .
C35 N7A Co4 109.1(12) . 3_364
C31 N7 Co4 127.3(10) . .
C31 N7 C35 121.3(14) . .
C35 N7 Co4 108.8(11) . .
C36 N8 Co5 126.1(8) . .
C36 N8 C40 118.6(10) . .
C40 N8 Co5 115.0(7) . .
C41 N9 Co5 115.3(7) . .
C41 N9 C45 119.4(9) . .
C45 N9 Co5 125.3(7) . .
C46 N10 Co5 126.5(7) . .
C46 N10 C50 118.2(9) . .
C50 N10 Co5 115.1(7) . .
C51 N11 Co5 114.9(7) . .
C51 N11 C55 120.5(10) . .
C55 N11 Co5 124.5(8) . .
C61 N12 Co5 115.8(8) . .
C61 N12 C65 118.4(10) . .
C65 N12 Co5 125.2(8) . .
C56 N13 Co5 127.3(9) . .
C56 N13 C60 116.5(11) . .
C60 N13 Co5 115.9(8) . .
C66 N14 Co6 124.6(7) . .
C70 N14 Co6 116.1(7) . .
C70 N14 C66 119.0(9) . .
C71 N15 Co6 115.3(7) . .
C71 N15 C75 119.1(10) . .
C75 N15 Co6 124.9(7) . .
C76 N16 Co6 127.2(8) . .
C76 N16 C80 118.4(10) . .
C80 N16 Co6 114.4(7) . .
C81 N17 Co6 114.7(7) . .
C85 N17 Co6 124.3(7) . .
C85 N17 C81 120.1(9) . .
C86 N18 Co6 125.1(7) . .
C86 N18 C90 118.8(9) . .
C90 N18 Co6 115.0(7) . .
C91 N19 Co6 115.4(7) . .
C91 N19 C95 118.4(9) . .
C95 N19 Co6 126.3(8) . .
C96 N20 Co7 124.6(12) . .
C100 N20 Co7 115.0(11) . .
C100 N20 C96 119.8(14) . .
C101 N21 Co7 114.4(12) . .
C105 N21 Co7 126.8(11) . .
C105 N21 C101 118.6(15) . .
C106 N22 Co7 127(3) . .
C106 N22 C109 118(3) . .
C109 N22 Co7 115.5(18) . .
C111 N23 Co7 115.9(16) . .
C115 N23 Co7 128(2) . .
C115 N23 C111 116(2) . .
C116 N24 Co7 125.8(10) . .
C120 N24 Co7 115.1(11) . .
C120 N24 C116 119.1(14) . .
C121 N25 Co7 114.2(10) . .
C125 N25 Co7 126.4(12) . .
C125 N25 C121 118.8(13) . .
C126 N26 C130 112(4) . .
N1 C1 C2 122.3(13) . .
C3 C2 C1 118.2(14) . .
C4 C3 C2 118.5(14) . .
C3 C4 C5 120.4(13) . .
N1 C5 C4 121.4(13) . .
N1 C5 C6 115.2(11) . .
C4 C5 C6 123.4(12) . .
N2 C6 C5 115.6(10) . .
N2 C6 C7 121.6(12) . .
C7 C6 C5 122.8(12) . .
C6 C7 C8 118.2(13) . .
C7 C8 C9 119.7(13) . .
C10 C9 C8 117.4(14) . .
N2 C10 C9 122.4(13) . .
N4 C11 C12 123.2(16) . .
C13 C12 C11 116.6(16) . .
C12 C13 C14 122.8(15) . .
C13 C14 C15 115.5(16) . .
N4 C15 C14 123.4(15) . .
N4 C15 C16 115.9(12) . .
C14 C15 C16 120.7(14) . .
N3 C16 C15 113.4(13) . .
N3 C16 C17 124.2(15) . .
C17 C16 C15 122.5(13) . .
C18 C17 C16 117.7(16) . .
C17 C18 C19 121.2(18) . .
C20 C19 C18 116.9(19) . .
C19 C20 N3 123.0(15) . .
N6 C21 C22 123.0(12) . .
C23 C22 C21 117.5(13) . .
C22 C23 C24 120.8(12) . .
C25 C24 C23 119.2(12) . .
N6 C25 C26 115.9(10) . .
C24 C25 N6 119.0(12) . .
C24 C25 C26 125.0(11) . .
N5 C26 C25 117.2(10) . .
N5 C26 C27 120.0(12) . .
C27 C26 C25 122.7(11) . .
C28 C27 C26 121.0(12) . .
C27 C28 C29 118.0(12) . .
C30 C29 C28 118.8(13) . .
N5 C30 C29 123.0(12) . .
N7 C31 C32 121.1(15) . .
C31 C32 C33 110.1(15) . .
N7A C33 C32 127.6(16) . .
N7A C35 N7 123.2(16) . .
N7A C35 C35 114.4(16) . 3_364
N7 C35 C35 122.5(18) . 3_364
N8 C36 C37 123.4(11) . .
C38 C37 C36 118.2(10) . .
C39 C38 C37 118.8(11) . .
C38 C39 C40 121.0(11) . .
N8 C40 C39 120.0(10) . .
N8 C40 C41 115.1(9) . .
C39 C40 C41 124.9(10) . .
N9 C41 C40 116.0(9) . .
N9 C41 C42 120.1(9) . .
C42 C41 C40 123.8(10) . .
C43 C42 C41 120.5(10) . .
C42 C43 C44 120.2(11) . .
C45 C44 C43 116.8(10) . .
N9 C45 C44 123.0(10) . .
N10 C46 C47 124.6(11) . .
C46 C47 C48 117.5(12) . .
C47 C48 C49 120.4(12) . .
C50 C49 C48 118.3(12) . .
N10 C50 C49 120.9(10) . .
N10 C50 C51 114.6(9) . .
C49 C50 C51 124.5(10) . .
N11 C51 C50 118.0(9) . .
N11 C51 C52 119.5(10) . .
C52 C51 C50 122.5(11) . .
C53 C52 C51 119.8(13) . .
C52 C53 C54 118.6(13) . .
C55 C54 C53 118.6(13) . .
N11 C55 C54 123.0(12) . .
N13 C56 C57 124.4(14) . .
C58 C57 C56 117.5(14) . .
C57 C58 C59 119.5(13) . .
C60 C59 C58 119.9(13) . .
N13 C60 C61 112.8(10) . .
C59 C60 N13 122.3(12) . .
C59 C60 C61 124.9(11) . .
N12 C61 C60 117.1(10) . .
N12 C61 C62 120.9(11) . .
C62 C61 C60 122.0(11) . .
C63 C62 C61 121.2(11) . .
C62 C63 C64 117.0(11) . .
C65 C64 C63 119.5(12) . .
N12 C65 C64 122.9(12) . .
C67 C66 N14 122.7(11) . .
C66 C67 C68 119.4(11) . .
C67 C68 C69 118.5(11) . .
C70 C69 C68 119.1(12) . .
N14 C70 C69 121.2(10) . .
N14 C70 C71 115.4(9) . .
C69 C70 C71 123.2(10) . .
N15 C71 C70 116.5(9) . .
N15 C71 C72 120.2(11) . .
C72 C71 C70 123.3(10) . .
C73 C72 C71 119.9(12) . .
C74 C73 C72 118.0(12) . .
C73 C74 C75 119.7(12) . .
N15 C75 C74 123.0(11) . .
N16 C76 C77 122.3(11) . .
C78 C77 C76 118.7(12) . .
C77 C78 C79 120.5(12) . .
C78 C79 C80 119.1(12) . .
N16 C80 C79 121.1(11) . .
N16 C80 C81 116.7(10) . .
C79 C80 C81 122.2(11) . .
N17 C81 C80 116.2(10) . .
N17 C81 C82 118.7(11) . .
C82 C81 C80 125.1(11) . .
C83 C82 C81 120.7(12) . .
C82 C83 C84 119.8(12) . .
C85 C84 C83 118.3(13) . .
N17 C85 C84 122.3(12) . .
N18 C86 C87 121.8(11) . .
C88 C87 C86 118.4(12) . .
C89 C88 C87 121.6(13) . .
C88 C89 C90 118.7(13) . .
N18 C90 C89 120.6(10) . .
N18 C90 C91 116.2(9) . .
C89 C90 C91 123.2(11) . .
N19 C91 C90 115.3(9) . .
N19 C91 C92 121.7(10) . .
C92 C91 C90 122.9(10) . .
C91 C92 C93 118.1(11) . .
C94 C93 C92 119.5(10) . .
C93 C94 C95 121.5(11) . .
C94 C95 N19 120.8(11) . .
N20 C96 C97 119.3(17) . .
C98 C97 C96 120.5(15) . .
C99 C98 C97 120.9(14) . .
C98 C99 C100 116.5(18) . .
N20 C100 C99 122.7(16) . .
N20 C100 C101 114.6(14) . .
C99 C100 C101 122.6(18) . .
N21 C101 C100 115.2(16) . .
C102 C101 N21 121(2) . .
C102 C101 C100 123(2) . .
C101 C102 C103 122(3) . .
C104 C103 C102 111(4) . .
C105 C104 C103 123(3) . .
N21 C105 C104 122.6(18) . .
N22 C106 C107 113(3) . .
C108 C107 C106 127(4) . .
C110 C108 C107 118(4) . .
N22 C109 C110 124(3) . .
N22 C109 C111 113(3) . .
C110 C109 C111 122(4) . .
C108 C110 C109 119(4) . .
N23 C111 C109 114(3) . .
C112 C111 N23 122(2) . .
C112 C111 C109 124(3) . .
C113 C112 C111 119(4) . .
C114 C113 C112 118(4) . .
C113 C114 C115 125(5) . .
N23 C115 C114 120(3) . .
N24 C116 C117 123.1(14) . .
C118 C117 C116 118.6(16) . .
C117 C118 C119 115.7(16) . .
C120 C119 C118 121.5(15) . .
N24 C120 C119 121.9(15) . .
N24 C120 C121 115.1(14) . .
C119 C120 C121 123.0(12) . .
N25 C121 C120 115.4(11) . .
N25 C121 C122 119.8(14) . .
C122 C121 C120 124.7(14) . .
C121 C122 C123 122.1(15) . .
C122 C123 C124 116.2(15) . .
C125 C124 C123 119.0(17) . .
C124 C125 N25 124.0(18) . .
C126 C126 N26 110(4) 3_475 .
C127 C126 N26 128(3) . .
C127 C126 C126 122(4) . 3_475
C126 C127 C128 124(3) . .
C127 C128 C129 115(3) . .
C130 C129 C128 123(4) . .
C129 C130 N26 117(4) . .

loop_
_geom_bond_atom_site_label_1
_geom_bond_atom_site_label_2
_geom_bond_distance
_geom_bond_site_symmetry_2
Mo1 O1 1.977(7) .
Mo1 O2 1.960(7) .
Mo1 O11 1.873(7) .
Mo1 O12 1.865(7) .
Mo1 O22 1.692(8) .
Mo1 O39 2.452(7) .
Mo2 O1 2.024(7) .
Mo2 O4 1.952(7) .
Mo2 O9 1.838(8) .
Mo2 O10 1.860(7) .
Mo2 O25 1.695(8) .
Mo2 O39 2.447(7) .
Mo3 O3 2.004(8) .
Mo3 O4 1.987(7) .
Mo3 O7 1.881(8) .
Mo3 O8 1.875(8) .
Mo3 O24 1.698(8) .
Mo3 O38 2.441(7) .
Mo4 O2 1.968(7) .
Mo4 O3 1.996(8) .
Mo4 O5 1.855(8) .
Mo4 O6 1.875(8) .
Mo4 O23 1.688(9) .
Mo4 O38 2.462(8) .
Mo5 O10 1.937(7) .
Mo5 O11 1.957(7) .
Mo5 O17 1.934(7) .
Mo5 O26 1.672(7) .
Mo5 O34 1.924(7) .
Mo5 O39 2.431(6) .
Mo6 O8 1.926(9) .
Mo6 O9 1.943(7) .
Mo6 O15 1.937(8) .
Mo6 O16 1.938(8) .
Mo6 O29 1.661(9) .
Mo6 O40 2.415(7) .
Mo7 O6 1.943(9) .
Mo7 O7 1.941(8) .
Mo7 O13 1.926(9) .
Mo7 O14 1.945(10) .
Mo7 O28 1.691(8) .
Mo7 O38 2.469(7) .
Mo8 O5 1.916(8) .
Mo8 O12 1.936(7) .
Mo8 O27 1.666(8) .
Mo8 O35 1.981(8) .
Mo8 O36 1.946(7) .
Mo8 O37 2.448(7) .
Mo9 O16 1.854(8) .
Mo9 O17 1.882(7) .
Mo9 O18 1.960(7) .
Mo9 O21 1.986(8) .
Mo9 O30 1.691(9) .
Mo9 O40 2.462(8) .
Mo10 O14 1.838(10) .
Mo10 O15 1.859(8) .
Mo10 O20 1.964(8) .
Mo10 O21 2.034(9) .
Mo10 O33 1.711(9) .
Mo10 O40 2.452(7) .
Mo11 O18 1.962(7) .
Mo11 O19 2.006(7) .
Mo11 O31 1.680(8) .
Mo11 O34 1.863(7) .
Mo11 O35 1.838(8) .
Mo11 O37 2.445(7) .
Mo12 O13 1.846(9) .
Mo12 O19 1.995(8) .
Mo12 O20 1.966(8) .
Mo12 O32 1.683(8) .
Mo12 O36 1.840(8) .
Mo12 O37 2.441(7) .
Mo13 O43 1.978(7) .
Mo13 O44 2.001(7) .
Mo13 O48 1.695(8) .
Mo13 O49 1.863(7) .
Mo13 O56 1.836(7) .
Mo13 O79 2.435(7) .
Mo14 O41 1.965(7) .
Mo14 O44 1.997(8) .
Mo14 O45 1.701(7) .
Mo14 O50 1.859(8) .
Mo14 O51 1.859(7) .
Mo14 O79 2.437(7) .
Mo15 O41 1.987(7) .
Mo15 O42 2.030(7) .
Mo15 O46 1.684(7) .
Mo15 O52 1.847(7) .
Mo15 O53 1.846(7) .
Mo15 O78 2.432(7) .
Mo16 O42 1.981(7) .
Mo16 O43 1.964(7) .
Mo16 O47 1.684(7) .
Mo16 O54 1.865(7) .
Mo16 O55 1.846(7) .
Mo16 O78 2.443(6) .
Mo17 O49 1.957(8) .
Mo17 O50 1.959(8) .
Mo17 O57 1.688(8) .
Mo17 O58 1.909(7) .
Mo17 O68 1.910(7) .
Mo17 O79 2.470(7) .
Mo18 O51 1.923(7) .
Mo18 O52 1.945(6) .
Mo18 O59 1.941(7) .
Mo18 O60 1.678(8) .
Mo18 O61 1.965(7) .
Mo18 O80 2.445(6) .
Mo19 O53 1.981(7) .
Mo19 O54 1.957(7) .
Mo19 O62 1.910(6) .
Mo19 O63 1.694(7) .
Mo19 O64 1.878(7) .
Mo19 O78 2.478(6) .
Mo20 O55 1.923(7) .
Mo20 O56 1.936(7) .
Mo20 O65 1.933(7) .
Mo20 O66 1.664(8) .
Mo20 O67 1.970(7) .
Mo20 O77 2.434(7) .
Mo21 Co4 3.109(3) .
Mo21 O58 1.901(7) .
Mo21 O59 1.855(7) .
Mo21 O69 1.931(7) .
Mo21 O70 1.692(7) .
Mo21 O71 1.990(7) .
Mo21 O80 2.449(6) .
Mo22 O67 1.860(7) .
Mo22 O68 1.883(7) .
Mo22 O69 1.923(7) .
Mo22 O75 1.966(7) .
Mo22 O76 1.698(7) .
Mo22 O77 2.428(6) .
Mo23 O64 1.920(7) .
Mo23 O65 1.871(7) .
Mo23 O73 1.928(7) .
Mo23 O74 1.697(7) .
Mo23 O75 1.955(7) .
Mo23 O77 2.459(7) .
Mo24 O61 1.861(7) .
Mo24 O62 1.890(6) .
Mo24 O71 1.970(7) .
Mo24 O72 1.688(7) .
Mo24 O73 1.936(7) .
Mo24 O80 2.414(6) .
Co1 O1 2.162(7) .
Co1 O2 2.058(7) .
Co1 O3 2.188(8) .
Co1 O4 2.080(8) .
Co1 N1 2.132(11) .
Co1 N2 2.108(10) .
Co2 O18 2.094(8) .
Co2 O19 2.157(8) .
Co2 O20 2.110(8) .
Co2 O21 2.156(8) .
Co2 N3 2.104(12) .
Co2 N4 2.087(10) .
Co3 O41 2.054(7) .
Co3 O42 2.175(7) .
Co3 O43 2.066(7) .
Co3 O44 2.136(7) .
Co3 N5 2.106(9) .
Co3 N6 2.104(10) .
Co4 O69 2.072(8) .
Co4 O71 2.168(8) .
Co4 O73 2.105(7) .
Co4 O75 2.186(8) .
Co4 N7A 2.201(15) 3_364
Co4 N7 1.984(13) .
Co4 C34A 2.201(15) 3_364
Co5 N8 2.084(9) .
Co5 N9 2.094(8) .
Co5 N10 2.140(9) .
Co5 N11 2.126(9) .
Co5 N12 2.084(9) .
Co5 N13 2.113(9) .
Co6 N14 2.125(8) .
Co6 N15 2.135(9) .
Co6 N16 2.123(8) .
Co6 N17 2.142(8) .
Co6 N18 2.104(8) .
Co6 N19 2.139(9) .
Co7 N20 2.046(12) .
Co7 N21 2.034(13) .
Co7 N22 2.05(2) .
Co7 N23 2.03(2) .
Co7 N24 2.057(14) .
Co7 N25 2.038(12) .
P1 O37 1.539(7) .
P1 O38 1.525(8) .
P1 O39 1.543(7) .
P1 O40 1.548(8) .
P2 O77 1.519(7) .
P2 O78 1.536(7) .
P2 O79 1.533(7) .
P2 O80 1.544(7) .
N1 C1 1.314(15) .
N1 C5 1.345(15) .
N2 C6 1.341(15) .
N2 C10 1.324(16) .
N3 C16 1.333(16) .
N3 C20 1.347(17) .
N4 C11 1.335(18) .
N4 C15 1.354(17) .
N5 C26 1.341(14) .
N5 C30 1.300(15) .
N6 C21 1.294(15) .
N6 C25 1.383(14) .
N7A Co4 2.201(15) 3_364
N7A C33 1.22(2) .
N7A C35 1.31(2) .
N7 C31 1.288(19) .
N7 C35 1.391(17) .
N8 C36 1.316(14) .
N8 C40 1.359(13) .
N9 C41 1.334(13) .
N9 C45 1.338(13) .
N10 C46 1.320(13) .
N10 C50 1.347(13) .
N11 C51 1.315(14) .
N11 C55 1.319(14) .
N12 C61 1.337(14) .
N12 C65 1.341(15) .
N13 C56 1.319(16) .
N13 C60 1.374(14) .
N14 C66 1.361(13) .
N14 C70 1.324(13) .
N15 C71 1.314(13) .
N15 C75 1.328(13) .
N16 C76 1.332(14) .
N16 C80 1.367(14) .
N17 C81 1.347(14) .
N17 C85 1.338(14) .
N18 C86 1.348(13) .
N18 C90 1.364(14) .
N19 C91 1.341(13) .
N19 C95 1.364(13) .
N20 C96 1.333(18) .
N20 C100 1.31(2) .
N21 C101 1.336(19) .
N21 C105 1.328(18) .
N22 C106 1.37(3) .
N22 C109 1.40(4) .
N23 C111 1.40(3) .
N23 C115 1.36(2) .
N24 C116 1.332(19) .
N24 C120 1.318(16) .
N25 C121 1.348(18) .
N25 C125 1.33(2) .
N26 C126 1.47(3) .
N26 C130 1.69(6) .
C1 C2 1.402(18) .
C2 C3 1.39(2) .
C3 C4 1.362(19) .
C4 C5 1.373(18) .
C5 C6 1.511(18) .
C6 C7 1.373(17) .
C7 C8 1.39(2) .
C8 C9 1.42(2) .
C9 C10 1.374(18) .
C11 C12 1.412(19) .
C12 C13 1.37(2) .
C13 C14 1.40(2) .
C14 C15 1.408(19) .
C15 C16 1.50(2) .
C16 C17 1.34(2) .
C17 C18 1.34(2) .
C18 C19 1.40(2) .
C19 C20 1.35(2) .
C21 C22 1.403(17) .
C22 C23 1.343(19) .
C23 C24 1.392(19) .
C24 C25 1.381(16) .
C25 C26 1.477(17) .
C26 C27 1.387(16) .
C27 C28 1.327(19) .
C28 C29 1.383(19) .
C29 C30 1.364(16) .
C31 C32 1.41(2) .
C32 C33 1.53(2) .
C35 C35 1.46(3) 3_364
C36 C37 1.368(17) .
C37 C38 1.368(16) .
C38 C39 1.361(15) .
C39 C40 1.362(15) .
C40 C41 1.462(14) .
C41 C42 1.382(15) .
C42 C43 1.347(15) .
C43 C44 1.384(16) .
C44 C45 1.380(15) .
C46 C47 1.349(16) .
C47 C48 1.358(18) .
C48 C49 1.383(17) .
C49 C50 1.379(16) .
C50 C51 1.482(15) .
C51 C52 1.396(16) .
C52 C53 1.363(18) .
C53 C54 1.38(2) .
C54 C55 1.341(18) .
C56 C57 1.388(19) .
C57 C58 1.36(2) .
C58 C59 1.38(2) .
C59 C60 1.345(16) .
C60 C61 1.485(17) .
C61 C62 1.397(15) .
C62 C63 1.372(18) .
C63 C64 1.390(17) .
C64 C65 1.377(17) .
C66 C67 1.352(16) .
C67 C68 1.371(17) .
C68 C69 1.404(17) .
C69 C70 1.390(15) .
C70 C71 1.474(15) .
C71 C72 1.414(16) .
C72 C73 1.378(17) .
C73 C74 1.344(17) .
C74 C75 1.370(15) .
C76 C77 1.401(17) .
C77 C78 1.355(18) .
C78 C79 1.363(18) .
C79 C80 1.396(15) .
C80 C81 1.456(16) .
C81 C82 1.406(16) .
C82 C83 1.335(18) .
C83 C84 1.386(19) .
C84 C85 1.362(16) .
C86 C87 1.371(17) .
C87 C88 1.353(19) .
C88 C89 1.352(18) .
C89 C90 1.381(17) .
C90 C91 1.472(15) .
C91 C92 1.377(15) .
C92 C93 1.385(16) .
C93 C94 1.331(16) .
C94 C95 1.342(15) .
C96 C97 1.38(2) .
C97 C98 1.35(2) .
C98 C99 1.34(2) .
C99 C100 1.41(2) .
C100 C101 1.48(2) .
C101 C102 1.33(3) .
C102 C103 1.47(4) .
C103 C104 1.40(4) .
C104 C105 1.35(3) .
C106 C107 1.50(4) .
C107 C108 1.41(4) .
C108 C110 1.24(4) .
C109 C110 1.51(5) .
C109 C111 1.51(3) .
C111 C112 1.40(4) .
C112 C113 1.38(4) .
C113 C114 1.30(5) .
C114 C115 1.37(4) .
C116 C117 1.39(2) .
C117 C118 1.39(2) .
C118 C119 1.42(2) .
C119 C120 1.35(2) .
C120 C121 1.49(2) .
C121 C122 1.347(18) .
C122 C123 1.38(2) .
C123 C124 1.41(2) .
C124 C125 1.32(2) .
C126 C126 1.41(5) 3_475
C126 C127 1.35(3) .
C127 C128 1.47(4) .
C128 C129 1.56(5) .
C129 C130 1.42(4) .
